data_7249973
loop_
_publ_author_name
'Kopotkov, Vyacheslav A.'
'Zorina, Leokadiya V.'
'Simonov, Sergey V.'
'Korchagin, Denis V.'
'Zhidkov, Mikhail V.'
'Dmitriev, Alexei I.'
'Mahmoudi, Ghodrat'
'Yagubskii, Eduard B.'

_publ_section_title
;
 Mononuclear complexes of dysprosium(iii) with 2,6-diacetylpyridine
 bis(isonicotinoylhydrazone): synthesis, crystal structure, and magnetic
 properties
;
_journal_issue 13
_journal_name_full CrystEngComm
_journal_page_first 2012
_journal_page_last 2024
_journal_paper_doi 10.1039/D5CE00066A
_journal_volume 27
_journal_year 2025
_chemical_formula_moiety 'C75 H63 Dy N7 O5 P3, 2(Cl O4), C2 H6 O, 1.9(H2 O)'
_chemical_formula_sum 'C77 H72.8 Cl2 Dy N7 O15.9 P3'
_chemical_formula_weight 1676.93
_space_group_crystal_system triclinic
_space_group_IT_number 2
_space_group_name_Hall '-P 1'
_space_group_name_H-M_alt 'P -1'
_atom_sites_solution_hydrogens geom
_atom_sites_solution_primary direct
_atom_sites_solution_secondary difmap
_audit_creation_method SHELXL-2018/3
_audit_update_record
;
2024-12-24 deposited with the CCDC.	2025-02-19 downloaded from the CCDC.
;
_cell_angle_alpha 99.0853(8)
_cell_angle_beta 94.0652(8)
_cell_angle_gamma 91.2834(8)
_cell_formula_units_Z 4
_cell_length_a 13.80326(14)
_cell_length_b 17.08518(16)
_cell_length_c 31.8500(3)
_cell_measurement_reflns_used 44032
_cell_measurement_temperature 150(1)
_cell_measurement_theta_max 31.1890
_cell_measurement_theta_min 2.1170
_cell_volume 7394.03(13)
_computing_cell_refinement 'CrysAlisPro 1.171.41.122a (Rigaku OD, 2021)'
_computing_data_collection 'CrysAlisPro 1.171.41.122a (Rigaku OD, 2021)'
_computing_data_reduction 'CrysAlisPro 1.171.41.122a (Rigaku OD, 2021)'
_computing_publication_material 'WinGX publication routines (Farrugia, 1999)'
_computing_structure_refinement 'SHELXL-2018/3 (Sheldrick, 2018)'
_computing_structure_solution 'SHELXS-97 (Sheldrick, 2008)'
_diffrn_ambient_environment N~2~
_diffrn_ambient_temperature 150(1)
_diffrn_detector 'CCD plate'
_diffrn_detector_area_resol_mean 10.4566
_diffrn_detector_type AtlasS2
_diffrn_measured_fraction_theta_full 0.997
_diffrn_measured_fraction_theta_max 0.997
_diffrn_measurement_device 'four-circle diffractometer'
_diffrn_measurement_device_type 'Xcalibur, AtlasS2, Gemini'
_diffrn_radiation_monochromator graphite
_diffrn_radiation_probe x-ray
_diffrn_radiation_type 'Mo K\a'
_diffrn_radiation_wavelength 0.71073
_diffrn_reflns_av_R_equivalents 0.0251
_diffrn_reflns_av_unetI/netI 0.0362
_diffrn_reflns_Laue_measured_fraction_full 0.997
_diffrn_reflns_Laue_measured_fraction_max 0.997
_diffrn_reflns_limit_h_max 17
_diffrn_reflns_limit_h_min -17
_diffrn_reflns_limit_k_max 21
_diffrn_reflns_limit_k_min -21
_diffrn_reflns_limit_l_max 39
_diffrn_reflns_limit_l_min -40
_diffrn_reflns_number 82579
_diffrn_reflns_point_group_measured_fraction_full 0.997
_diffrn_reflns_point_group_measured_fraction_max 0.997
_diffrn_reflns_theta_full 27.100
_diffrn_reflns_theta_max 27.103
_diffrn_reflns_theta_min 1.626
_diffrn_source 'fine-focus sealed X-ray tube'
_diffrn_source_type 'Enhance (Mo) X-ray Source'
_exptl_absorpt_coefficient_mu 1.221
_exptl_absorpt_correction_T_max 1.00000
_exptl_absorpt_correction_T_min 0.84637
_exptl_absorpt_correction_type multi-scan
_exptl_absorpt_process_details
;
CrysAlisPro 1.171.42.67a (Rigaku Oxford Diffraction, 2022)
Empirical absorption correction using spherical harmonics,
implemented in SCALE3 ABSPACK scaling algorithm.
;
_exptl_crystal_colour yellow
_exptl_crystal_density_diffrn 1.506
_exptl_crystal_description prism
_exptl_crystal_F_000 3424
_exptl_crystal_size_max 0.440
_exptl_crystal_size_mid 0.170
_exptl_crystal_size_min 0.080
_refine_diff_density_max 2.016
_refine_diff_density_min -1.322
_refine_diff_density_rms 0.102
_refine_ls_extinction_method none
_refine_ls_goodness_of_fit_ref 1.007
_refine_ls_hydrogen_treatment constr
_refine_ls_matrix_type full
_refine_ls_number_parameters 1999
_refine_ls_number_reflns 32555
_refine_ls_number_restraints 127
_refine_ls_restrained_S_all 1.014
_refine_ls_R_factor_all 0.0521
_refine_ls_R_factor_gt 0.0411
_refine_ls_shift/su_max 0.002
_refine_ls_shift/su_mean 0.000
_refine_ls_structure_factor_coef Fsqd
_refine_ls_weighting_details 'w=1/[\s^2^(Fo^2^)+(0.0364P)^2^+24.7527P] where P=(Fo^2^+2Fc^2^)/3'
_refine_ls_weighting_scheme calc
_refine_ls_wR_factor_gt 0.0964
_refine_ls_wR_factor_ref 0.1030
_reflns_Friedel_coverage 0.000
_reflns_number_gt 27209
_reflns_number_total 32555
_reflns_threshold_expression 'I > 2\s(I)'
_cod_data_source_file d5ce00066a2.cif
_cod_data_source_block Dypyr2
_cod_depositor_comments 'Adding full bibliography for 7249970--7249973.cif.'
_cod_original_cell_volume 7394.02(12)
_cod_original_formula_sum 'C77 H72.80 Cl2 Dy N7 O15.90 P3'
_cod_database_code 7249973
_shelx_shelxl_version_number 2018/3
_shelx_space_group_comment
;
The symmetry employed for this shelxl refinement is uniquely defined
by the following loop, which should always be used as a source of
symmetry information in preference to the above space-group names.
They are only intended as comments.
;
_shelx_estimated_absorpt_t_min 0.616
_shelx_estimated_absorpt_t_max 0.909
_oxdiff_exptl_absorpt_empirical_full_min 0.823
_oxdiff_exptl_absorpt_empirical_full_max 1.243
_oxdiff_exptl_absorpt_empirical_details
;
Empirical correction (ABSPACK) includes:
- Absorption correction using spherical harmonics
- Frame scaling
;

loop_
_space_group_symop_operation_xyz
'x, y, z'
'-x, -y, -z'

loop_
_atom_site_label
_atom_site_type_symbol
_atom_site_fract_x
_atom_site_fract_y
_atom_site_fract_z
_atom_site_U_iso_or_equiv
_atom_site_adp_type
_atom_site_occupancy
_atom_site_site_symmetry_order
_atom_site_calc_flag
_atom_site_refinement_flags_posn
_atom_site_refinement_flags_adp
_atom_site_refinement_flags_occupancy
_atom_site_disorder_assembly
_atom_site_disorder_group
Dy1 Dy 0.68320(2) 0.17143(2) 0.42339(2) 0.01165(4) Uani 1 1 d . . . . .
P1 P 0.41856(6) 0.20467(5) 0.39668(3) 0.01607(17) Uani 1 1 d . . . . .
P2 P 0.89739(6) 0.05285(5) 0.38264(3) 0.01479(16) Uani 1 1 d . . . . .
P3 P 0.86677(6) 0.32125(5) 0.47722(3) 0.01731(17) Uani 1 1 d . . . . .
N1 N 0.6545(2) 0.12396(17) 0.52160(9) 0.0189(6) Uani 1 1 d . . . . .
N2 N 0.6496(2) 0.08738(16) 0.47916(9) 0.0153(5) Uani 1 1 d . . . . .
N3 N 0.62156(19) 0.02993(15) 0.39788(9) 0.0136(5) Uani 1 1 d . . . . .
N4 N 0.64558(19) 0.13265(15) 0.34585(9) 0.0144(5) Uani 1 1 d . . . . .
N5 N 0.6571(2) 0.18893(16) 0.31940(9) 0.0164(6) Uani 1 1 d . . . . .
N6 N 0.6330(3) 0.3349(2) 0.64482(11) 0.0389(9) Uani 1 1 d . . . . .
H6N H 0.629033 0.362987 0.670271 0.047 Uiso 1 1 calc R U . . .
N7 N 0.7392(3) 0.44824(18) 0.27432(11) 0.0313(8) Uani 1 1 d . . . . .
O1 O 0.63884(17) 0.23793(13) 0.49072(7) 0.0189(5) Uani 1 1 d . . . . .
O2 O 0.71039(17) 0.26934(13) 0.38309(7) 0.0169(5) Uani 1 1 d . . . . .
O3 O 0.52331(16) 0.19685(14) 0.41115(7) 0.0181(5) Uani 1 1 d . . . . .
O4 O 0.81876(16) 0.10343(13) 0.40142(8) 0.0177(5) Uani 1 1 d . . . . .
O5 O 0.81654(17) 0.24234(13) 0.46177(8) 0.0190(5) Uani 1 1 d . . . . .
C1 C 0.6631(3) 0.2146(2) 0.60260(12) 0.0311(9) Uani 1 1 d . . . . .
H1 H 0.679670 0.160547 0.600339 0.037 Uiso 1 1 calc R U . . .
C2 C 0.6577(3) 0.2595(3) 0.64194(13) 0.0348(9) Uani 1 1 d . . . . .
H2 H 0.671587 0.236938 0.667025 0.042 Uiso 1 1 calc R U . . .
C3 C 0.6140(4) 0.3695(3) 0.61060(14) 0.0438(12) Uani 1 1 d . . . . .
H3 H 0.596287 0.423445 0.613982 0.053 Uiso 1 1 calc R U . . .
C4 C 0.6201(3) 0.3272(2) 0.57026(13) 0.0344(10) Uani 1 1 d . . . . .
H4 H 0.607848 0.351919 0.545785 0.041 Uiso 1 1 calc R U . . .
C5 C 0.6442(2) 0.2482(2) 0.56595(11) 0.0205(7) Uani 1 1 d . . . . .
C6 C 0.6470(2) 0.2012(2) 0.52225(11) 0.0166(7) Uani 1 1 d . . . . .
C7 C 0.6111(3) -0.0386(2) 0.50452(11) 0.0206(7) Uani 1 1 d . . . . .
H7A H 0.613647 -0.005462 0.532694 0.031 Uiso 1 1 calc R U . . .
H7B H 0.662392 -0.077374 0.504123 0.031 Uiso 1 1 calc R U . . .
H7C H 0.547613 -0.066411 0.498477 0.031 Uiso 1 1 calc R U . . .
C8 C 0.6260(2) 0.01278(19) 0.47130(11) 0.0157(6) Uani 1 1 d . . . . .
C9 C 0.6092(2) -0.02108(18) 0.42563(11) 0.0150(6) Uani 1 1 d . . . . .
C10 C 0.5780(3) -0.0995(2) 0.41197(12) 0.0225(7) Uani 1 1 d . . . . .
H10 H 0.569159 -0.134252 0.432008 0.027 Uiso 1 1 calc R U . . .
C11 C 0.5601(3) -0.1260(2) 0.36890(12) 0.0250(8) Uani 1 1 d . . . . .
H11 H 0.539232 -0.179459 0.358874 0.030 Uiso 1 1 calc R U . . .
C12 C 0.5727(3) -0.07409(19) 0.34044(12) 0.0205(7) Uani 1 1 d . . . . .
H12 H 0.560079 -0.091174 0.310651 0.025 Uiso 1 1 calc R U . . .
C13 C 0.6043(2) 0.00357(18) 0.35611(11) 0.0150(6) Uani 1 1 d . . . . .
C14 C 0.6196(2) 0.06184(19) 0.32712(11) 0.0158(6) Uani 1 1 d . . . . .
C15 C 0.6069(3) 0.0376(2) 0.28022(11) 0.0245(8) Uani 1 1 d . . . . .
H15A H 0.594651 0.084461 0.266630 0.037 Uiso 1 1 calc R U . . .
H15B H 0.551635 -0.000279 0.272997 0.037 Uiso 1 1 calc R U . . .
H15C H 0.665957 0.012775 0.270015 0.037 Uiso 1 1 calc R U . . .
C16 C 0.6899(2) 0.25634(18) 0.34285(10) 0.0145(6) Uani 1 1 d . . . . .
C17 C 0.7059(3) 0.32296(19) 0.31834(11) 0.0179(7) Uani 1 1 d . . . . .
C18 C 0.7686(3) 0.3862(2) 0.33576(13) 0.0284(8) Uani 1 1 d . . . . .
H18 H 0.801292 0.387730 0.363174 0.034 Uiso 1 1 calc R U . . .
C19 C 0.7828(3) 0.4468(2) 0.31264(14) 0.0346(10) Uani 1 1 d . . . . .
H19 H 0.826111 0.489776 0.324803 0.042 Uiso 1 1 calc R U . . .
C20 C 0.6793(3) 0.3872(2) 0.25759(12) 0.0293(9) Uani 1 1 d . . . . .
H20 H 0.648273 0.387264 0.230004 0.035 Uiso 1 1 calc R U . . .
C21 C 0.6600(3) 0.3238(2) 0.27813(12) 0.0246(8) Uani 1 1 d . . . . .
H21 H 0.616280 0.281757 0.265106 0.029 Uiso 1 1 calc R U . . .
C22 C 0.4050(3) 0.2847(2) 0.36691(12) 0.0246(8) Uani 1 1 d . . . . .
C23 C 0.4776(3) 0.3440(2) 0.37323(15) 0.0335(10) Uani 1 1 d . . . . .
H23 H 0.532629 0.340432 0.392447 0.040 Uiso 1 1 calc R U . . .
C24 C 0.4702(4) 0.4082(3) 0.35166(18) 0.0496(14) Uani 1 1 d . . . . .
H24 H 0.520363 0.448177 0.355603 0.060 Uiso 1 1 calc R U . . .
C25 C 0.3891(5) 0.4134(3) 0.32434(17) 0.0549(15) Uani 1 1 d . . . . .
H25 H 0.383547 0.457627 0.309697 0.066 Uiso 1 1 calc R U . . .
C26 C 0.3159(4) 0.3552(3) 0.31803(17) 0.0550(15) Uani 1 1 d . . . . .
H26 H 0.260410 0.359649 0.299234 0.066 Uiso 1 1 calc R U . . .
C27 C 0.3235(3) 0.2900(3) 0.33919(14) 0.0380(10) Uani 1 1 d . . . . .
H27 H 0.273659 0.249682 0.334790 0.046 Uiso 1 1 calc R U . . .
C28 C 0.3669(2) 0.1162(2) 0.36391(11) 0.0196(7) Uani 1 1 d . . . . .
C29 C 0.3861(3) 0.1002(2) 0.32131(12) 0.0256(8) Uani 1 1 d . . . . .
H29 H 0.421111 0.138282 0.309021 0.031 Uiso 1 1 calc R U . . .
C30 C 0.3545(3) 0.0292(3) 0.29669(13) 0.0312(9) Uani 1 1 d . . . . .
H30 H 0.367588 0.018722 0.267492 0.037 Uiso 1 1 calc R U . . .
C31 C 0.3039(3) -0.0270(2) 0.31423(14) 0.0311(9) Uani 1 1 d . . . . .
H31 H 0.282978 -0.075984 0.297195 0.037 Uiso 1 1 calc R U . . .
C32 C 0.2838(3) -0.0116(2) 0.35657(13) 0.0266(8) Uani 1 1 d . . . . .
H32 H 0.248623 -0.049920 0.368601 0.032 Uiso 1 1 calc R U . . .
C33 C 0.3149(3) 0.0598(2) 0.38155(12) 0.0224(7) Uani 1 1 d . . . . .
H33 H 0.300781 0.070369 0.410630 0.027 Uiso 1 1 calc R U . . .
C34 C 0.3512(2) 0.2275(2) 0.44296(11) 0.0195(7) Uani 1 1 d . . . . .
C35 C 0.2501(3) 0.2287(2) 0.44085(13) 0.0283(8) Uani 1 1 d . . . . .
H35 H 0.213216 0.216175 0.414174 0.034 Uiso 1 1 calc R U . . .
C36 C 0.2038(3) 0.2485(3) 0.47816(14) 0.0353(10) Uani 1 1 d . . . . .
H36 H 0.134875 0.248958 0.476971 0.042 Uiso 1 1 calc R U . . .
C37 C 0.2567(3) 0.2673(2) 0.51689(13) 0.0319(9) Uani 1 1 d . . . . .
H37 H 0.224179 0.280615 0.542236 0.038 Uiso 1 1 calc R U . . .
C38 C 0.3568(3) 0.2670(2) 0.51895(13) 0.0294(8) Uani 1 1 d . . . . .
H38 H 0.393173 0.280283 0.545708 0.035 Uiso 1 1 calc R U . . .
C39 C 0.4046(3) 0.2473(2) 0.48210(12) 0.0221(7) Uani 1 1 d . . . . .
H39 H 0.473570 0.247320 0.483537 0.027 Uiso 1 1 calc R U . . .
C40 C 0.8530(2) -0.04402(19) 0.35803(11) 0.0174(7) Uani 1 1 d . . . . .
C41 C 0.8265(3) -0.0997(2) 0.38333(12) 0.0215(7) Uani 1 1 d . . . . .
H41 H 0.835499 -0.087194 0.413516 0.026 Uiso 1 1 calc R U . . .
C42 C 0.7873(3) -0.1729(2) 0.36435(13) 0.0264(8) Uani 1 1 d . . . . .
H42 H 0.768425 -0.210459 0.381526 0.032 Uiso 1 1 calc R U . . .
C43 C 0.7754(3) -0.1917(2) 0.32039(14) 0.0320(9) Uani 1 1 d . . . . .
H43 H 0.749698 -0.242532 0.307478 0.038 Uiso 1 1 calc R U . . .
C44 C 0.8007(3) -0.1371(2) 0.29529(14) 0.0358(10) Uani 1 1 d . . . . .
H44 H 0.791576 -0.149922 0.265118 0.043 Uiso 1 1 calc R U . . .
C45 C 0.8395(3) -0.0631(2) 0.31410(12) 0.0272(8) Uani 1 1 d . . . . .
H45 H 0.857027 -0.025499 0.296722 0.033 Uiso 1 1 calc R U . . .
C46 C 0.9550(2) 0.09690(19) 0.34244(11) 0.0180(7) Uani 1 1 d . . . . .
C47 C 0.9005(3) 0.1449(2) 0.31866(13) 0.0262(8) Uani 1 1 d . . . . .
H47 H 0.834712 0.154513 0.324084 0.031 Uiso 1 1 calc R U . . .
C48 C 0.9426(3) 0.1783(3) 0.28717(13) 0.0330(9) Uani 1 1 d . . . . .
H48 H 0.905376 0.210880 0.271059 0.040 Uiso 1 1 calc R U . . .
C49 C 1.0377(3) 0.1649(2) 0.27905(12) 0.0307(9) Uani 1 1 d . . . . .
H49 H 1.066127 0.188433 0.257550 0.037 Uiso 1 1 calc R U . . .
C50 C 1.0921(3) 0.1172(2) 0.30210(13) 0.0279(8) Uani 1 1 d . . . . .
H50 H 1.157784 0.107745 0.296388 0.033 Uiso 1 1 calc R U . . .
C51 C 1.0505(3) 0.0829(2) 0.33379(12) 0.0236(8) Uani 1 1 d . . . . .
H51 H 1.087941 0.049780 0.349498 0.028 Uiso 1 1 calc R U . . .
C52 C 0.9893(2) 0.04049(19) 0.42357(11) 0.0169(7) Uani 1 1 d . . . . .
C53 C 1.0562(3) -0.0202(2) 0.41786(13) 0.0235(8) Uani 1 1 d . . . . .
H53 H 1.052899 -0.056753 0.391992 0.028 Uiso 1 1 calc R U . . .
C54 C 1.1266(3) -0.0265(2) 0.44990(13) 0.0284(9) Uani 1 1 d . . . . .
H54 H 1.172334 -0.067304 0.446141 0.034 Uiso 1 1 calc R U . . .
C55 C 1.1307(3) 0.0272(2) 0.48787(13) 0.0276(8) Uani 1 1 d . . . . .
H55 H 1.178873 0.022326 0.510043 0.033 Uiso 1 1 calc R U . . .
C56 C 1.0655(3) 0.0874(2) 0.49360(12) 0.0256(8) Uani 1 1 d . . . . .
H56 H 1.069407 0.124183 0.519403 0.031 Uiso 1 1 calc R U . . .
C57 C 0.9940(2) 0.0938(2) 0.46146(11) 0.0197(7) Uani 1 1 d . . . . .
H57 H 0.948484 0.134741 0.465393 0.024 Uiso 1 1 calc R U . . .
C58 C 0.7876(3) 0.40160(19) 0.49206(12) 0.0221(7) Uani 1 1 d . . . . .
C59 C 0.7963(4) 0.4467(3) 0.53246(15) 0.0450(12) Uani 1 1 d . . . . .
H59 H 0.844423 0.434748 0.553135 0.054 Uiso 1 1 calc R U . . .
C60 C 0.7351(4) 0.5091(3) 0.54289(18) 0.0557(15) Uani 1 1 d . . . . .
H60 H 0.741033 0.539364 0.570723 0.067 Uiso 1 1 calc R U . . .
C61 C 0.6661(4) 0.5272(2) 0.51314(16) 0.0434(12) Uani 1 1 d . . . . .
H61 H 0.624710 0.570179 0.520262 0.052 Uiso 1 1 calc R U . . .
C62 C 0.6568(3) 0.4828(3) 0.47271(15) 0.0402(11) Uani 1 1 d . . . . .
H62 H 0.608788 0.495228 0.452131 0.048 Uiso 1 1 calc R U . . .
C63 C 0.7172(3) 0.4201(2) 0.46216(13) 0.0300(9) Uani 1 1 d . . . . .
H63 H 0.710445 0.389742 0.434368 0.036 Uiso 1 1 calc R U . . .
C64 C 0.9451(3) 0.3155(2) 0.52390(11) 0.0197(7) Uani 1 1 d . . . . .
C65 C 1.0285(3) 0.3641(2) 0.53506(13) 0.0254(8) Uani 1 1 d . . . . .
H65 H 1.049139 0.397977 0.516208 0.030 Uiso 1 1 calc R U . . .
C66 C 1.0814(3) 0.3630(2) 0.57370(14) 0.0322(9) Uani 1 1 d . . . . .
H66 H 1.137801 0.396489 0.581398 0.039 Uiso 1 1 calc R U . . .
C67 C 1.0523(3) 0.3139(3) 0.60061(14) 0.0377(10) Uani 1 1 d . . . . .
H67 H 1.088284 0.313951 0.627176 0.045 Uiso 1 1 calc R U . . .
C68 C 0.9710(3) 0.2639(3) 0.58967(14) 0.0383(10) Uani 1 1 d . . . . .
H68 H 0.951772 0.229148 0.608341 0.046 Uiso 1 1 calc R U . . .
C69 C 0.9180(3) 0.2650(2) 0.55125(13) 0.0287(8) Uani 1 1 d . . . . .
H69 H 0.862267 0.230744 0.543568 0.034 Uiso 1 1 calc R U . . .
C70 C 0.9392(3) 0.34908(19) 0.43719(11) 0.0199(7) Uani 1 1 d . . . . .
C71 C 0.9817(3) 0.2888(2) 0.41074(12) 0.0282(8) Uani 1 1 d . . . . .
H71 H 0.971007 0.235164 0.414148 0.034 Uiso 1 1 calc R U . . .
C72 C 1.0392(3) 0.3065(2) 0.37965(13) 0.0307(9) Uani 1 1 d . . . . .
H72 H 1.068858 0.265005 0.362116 0.037 Uiso 1 1 calc R U . . .
C73 C 1.0541(3) 0.3842(2) 0.37379(13) 0.0313(9) Uani 1 1 d . . . . .
H73 H 1.094128 0.396049 0.352386 0.038 Uiso 1 1 calc R U . . .
C74 C 1.0108(3) 0.4445(2) 0.39904(15) 0.0357(10) Uani 1 1 d . . . . .
H74 H 1.019762 0.497756 0.394608 0.043 Uiso 1 1 calc R U . . .
C75 C 0.9540(3) 0.4274(2) 0.43100(13) 0.0294(9) Uani 1 1 d . . . . .
H75 H 0.925113 0.469123 0.448680 0.035 Uiso 1 1 calc R U . . .
Dy2 Dy 0.82923(2) 0.83465(2) 0.07458(2) 0.01190(4) Uani 1 1 d . . . . .
P4 P 1.08850(6) 0.78641(5) 0.10063(3) 0.01491(16) Uani 1 1 d . . . . .
P5 P 0.61351(6) 0.95069(5) 0.11628(3) 0.01385(16) Uani 1 1 d . . . . .
P6 P 0.64771(6) 0.68401(5) 0.02052(3) 0.01619(17) Uani 1 1 d . . . . .
N8 N 0.8641(2) 0.81782(16) 0.17902(9) 0.0173(6) Uani 1 1 d . . . . .
N9 N 0.8727(2) 0.87466(15) 0.15235(9) 0.0145(5) Uani 1 1 d . . . . .
N10 N 0.88942(19) 0.97775(15) 0.10030(9) 0.0141(5) Uani 1 1 d . . . . .
N11 N 0.8514(2) 0.92235(16) 0.01932(9) 0.0166(6) Uani 1 1 d . . . . .
N12 N 0.8438(2) 0.88672(17) -0.02332(9) 0.0198(6) Uani 1 1 d . . . . .
N13 N 0.7695(3) 0.57121(19) 0.22936(11) 0.0333(8) Uani 1 1 d . . . . .
H13N H 0.757193 0.533754 0.244485 0.040 Uiso 1 1 calc R U . . .
N14 N 0.8772(3) 0.6833(2) -0.15058(12) 0.0378(9) Uani 1 1 d . . . . .
O6 O 0.79844(17) 0.73820(13) 0.11675(7) 0.0164(5) Uani 1 1 d . . . . .
O7 O 0.87431(17) 0.77389(14) 0.00648(7) 0.0197(5) Uani 1 1 d . . . . .
O8 O 0.98572(16) 0.80012(14) 0.08576(7) 0.0179(5) Uani 1 1 d . . . . .
O9 O 0.69435(16) 0.90273(13) 0.09767(7) 0.0168(5) Uani 1 1 d . . . . .
O10 O 0.69731(17) 0.76265(13) 0.03715(8) 0.0186(5) Uani 1 1 d . . . . .
C81 C 0.8628(3) 0.6842(2) 0.22062(12) 0.0283(8) Uani 1 1 d . . . . .
H81 H 0.913750 0.722278 0.230762 0.034 Uiso 1 1 calc R U . . .
C82 C 0.8409(3) 0.6248(2) 0.24336(13) 0.0347(10) Uani 1 1 d . . . . .
H82 H 0.877298 0.621908 0.269497 0.042 Uiso 1 1 calc R U . . .
C83 C 0.7165(3) 0.5731(2) 0.19304(14) 0.0322(9) Uani 1 1 d . . . . .
H83 H 0.665563 0.534546 0.184011 0.039 Uiso 1 1 calc R U . . .
C84 C 0.7347(3) 0.6305(2) 0.16832(12) 0.0244(8) Uani 1 1 d . . . . .
H84 H 0.697306 0.631102 0.142155 0.029 Uiso 1 1 calc R U . . .
C85 C 0.8082(3) 0.68711(19) 0.18221(11) 0.0196(7) Uani 1 1 d . . . . .
C86 C 0.8259(2) 0.75147(19) 0.15643(11) 0.0161(6) Uani 1 1 d . . . . .
C87 C 0.9147(3) 0.9698(2) 0.21799(11) 0.0244(8) Uani 1 1 d . . . . .
H87A H 0.856510 0.994975 0.229010 0.037 Uiso 1 1 calc R U . . .
H87B H 0.970250 1.007593 0.224364 0.037 Uiso 1 1 calc R U . . .
H87C H 0.927977 0.923117 0.231537 0.037 Uiso 1 1 calc R U . . .
C88 C 0.8984(2) 0.94512(18) 0.17092(10) 0.0154(6) Uani 1 1 d . . . . .
C89 C 0.9074(2) 1.00417(18) 0.14220(11) 0.0151(6) Uani 1 1 d . . . . .
C90 C 0.9324(3) 1.08417(19) 0.15764(12) 0.0210(7) Uani 1 1 d . . . . .
H90 H 0.945885 1.101729 0.187341 0.025 Uiso 1 1 calc R U . . .
C91 C 0.9370(3) 1.1367(2) 0.12936(12) 0.0238(8) Uani 1 1 d . . . . .
H91 H 0.952704 1.191152 0.139317 0.029 Uiso 1 1 calc R U . . .
C92 C 0.9186(3) 1.10964(19) 0.08641(12) 0.0213(7) Uani 1 1 d . . . . .
H92 H 0.922395 1.145148 0.066399 0.026 Uiso 1 1 calc R U . . .
C93 C 0.8944(2) 1.03013(19) 0.07266(11) 0.0157(6) Uani 1 1 d . . . . .
C94 C 0.8754(2) 0.99681(19) 0.02722(11) 0.0163(7) Uani 1 1 d . . . . .
C95 C 0.8903(3) 1.0482(2) -0.00582(12) 0.0219(7) Uani 1 1 d . . . . .
H95A H 0.884579 1.015538 -0.034153 0.033 Uiso 1 1 calc R U . . .
H95B H 0.955159 1.073898 -0.000538 0.033 Uiso 1 1 calc R U . . .
H95C H 0.841032 1.088704 -0.004424 0.033 Uiso 1 1 calc R U . . .
C96 C 0.8585(2) 0.8104(2) -0.02481(11) 0.0172(7) Uani 1 1 d . . . . .
C97 C 0.8615(2) 0.7652(2) -0.06892(11) 0.0213(7) Uani 1 1 d . . . . .
C98 C 0.9012(3) 0.6917(2) -0.07476(13) 0.0299(9) Uani 1 1 d . . . . .
H98 H 0.922674 0.667536 -0.051011 0.036 Uiso 1 1 calc R U . . .
C99 C 0.9094(3) 0.6533(3) -0.11626(15) 0.0399(11) Uani 1 1 d . . . . .
H99 H 0.939218 0.603338 -0.120258 0.048 Uiso 1 1 calc R U . . .
C100 C 0.8367(3) 0.7535(3) -0.14466(13) 0.0342(9) Uani 1 1 d . . . . .
H100 H 0.812465 0.774970 -0.168925 0.041 Uiso 1 1 calc R U . . .
C101 C 0.8284(3) 0.7965(2) -0.10481(12) 0.0282(8) Uani 1 1 d . . . . .
H101 H 0.800287 0.847124 -0.101860 0.034 Uiso 1 1 calc R U . . .
C102 C 1.1425(2) 0.86962(19) 0.13641(11) 0.0184(7) Uani 1 1 d . . . . .
C103 C 1.1934(3) 0.9296(2) 0.12140(12) 0.0219(7) Uani 1 1 d . . . . .
H103 H 1.206991 0.923547 0.092258 0.026 Uiso 1 1 calc R U . . .
C104 C 1.2243(3) 0.9981(2) 0.14901(14) 0.0295(9) Uani 1 1 d . . . . .
H104 H 1.258400 1.039195 0.138717 0.035 Uiso 1 1 calc R U . . .
C105 C 1.2053(3) 1.0065(2) 0.19184(14) 0.0325(9) Uani 1 1 d . . . . .
H105 H 1.226462 1.053398 0.210764 0.039 Uiso 1 1 calc R U . . .
C106 C 1.1558(3) 0.9467(2) 0.20680(13) 0.0300(9) Uani 1 1 d . . . . .
H106 H 1.143835 0.952272 0.236114 0.036 Uiso 1 1 calc R U . . .
C107 C 1.1237(3) 0.8788(2) 0.17945(12) 0.0241(8) Uani 1 1 d . . . . .
H107 H 1.088717 0.838238 0.189855 0.029 Uiso 1 1 calc R U . . .
C108 C 1.0940(2) 0.7020(2) 0.12770(11) 0.0192(7) Uani 1 1 d . . . . .
C109 C 1.1727(3) 0.6899(2) 0.15540(14) 0.0315(9) Uani 1 1 d . . . . .
H109 H 1.225695 0.727351 0.161137 0.038 Uiso 1 1 calc R U . . .
C110 C 1.1730(4) 0.6226(3) 0.17453(15) 0.0429(11) Uani 1 1 d . . . . .
H110 H 1.226714 0.613965 0.193381 0.051 Uiso 1 1 calc R U . . .
C111 C 1.0963(4) 0.5679(2) 0.16662(14) 0.0382(10) Uani 1 1 d . . . . .
H111 H 1.096953 0.522340 0.180317 0.046 Uiso 1 1 calc R U . . .
C112 C 1.0188(3) 0.5794(2) 0.13879(14) 0.0327(9) Uani 1 1 d . . . . .
H112 H 0.966373 0.541305 0.133002 0.039 Uiso 1 1 calc R U . . .
C113 C 1.0171(3) 0.6463(2) 0.11924(13) 0.0250(8) Uani 1 1 d . . . . .
H113 H 0.963556 0.654137 0.100093 0.030 Uiso 1 1 calc R U . . .
C114 C 1.1588(2) 0.76440(19) 0.05523(11) 0.0191(7) Uani 1 1 d . . . . .
C115 C 1.2596(3) 0.7612(2) 0.05873(13) 0.0296(8) Uani 1 1 d . . . . .
H115 H 1.294840 0.774277 0.085762 0.035 Uiso 1 1 calc R U . . .
C116 C 1.3079(3) 0.7387(3) 0.02244(15) 0.0380(10) Uani 1 1 d . . . . .
H116 H 1.376762 0.736843 0.024608 0.046 Uiso 1 1 calc R U . . .
C117 C 1.2573(3) 0.7187(3) -0.01699(14) 0.0364(10) Uani 1 1 d . . . . .
H117 H 1.291458 0.703367 -0.041667 0.044 Uiso 1 1 calc R U . . .
C118 C 1.1570(3) 0.7212(2) -0.02060(13) 0.0289(8) Uani 1 1 d . . . . .
H118 H 1.122138 0.707116 -0.047663 0.035 Uiso 1 1 calc R U . . .
C119 C 1.1074(3) 0.7443(2) 0.01560(12) 0.0215(7) Uani 1 1 d . . . . .
H119 H 1.038518 0.746347 0.013296 0.026 Uiso 1 1 calc R U . . .
C120 C 0.6526(2) 1.04930(18) 0.13978(11) 0.0164(7) Uani 1 1 d . . . . .
C121 C 0.6725(3) 1.1057(2) 0.11392(12) 0.0211(7) Uani 1 1 d . . . . .
H121 H 0.662291 1.092170 0.083805 0.025 Uiso 1 1 calc R U . . .
C122 C 0.7068(3) 1.1809(2) 0.13193(13) 0.0253(8) Uani 1 1 d . . . . .
H122 H 0.720441 1.218924 0.114208 0.030 Uiso 1 1 calc R U . . .
C123 C 0.7214(3) 1.2008(2) 0.17588(13) 0.0275(8) Uani 1 1 d . . . . .
H123 H 0.744478 1.252700 0.188266 0.033 Uiso 1 1 calc R U . . .
C124 C 0.7026(3) 1.1458(2) 0.20146(14) 0.0343(10) Uani 1 1 d . . . . .
H124 H 0.712823 1.159672 0.231556 0.041 Uiso 1 1 calc R U . . .
C125 C 0.6687(3) 1.0698(2) 0.18367(12) 0.0281(8) Uani 1 1 d . . . . .
H125 H 0.656434 1.031741 0.201597 0.034 Uiso 1 1 calc R U . . .
C126 C 0.5617(2) 0.90559(18) 0.15750(11) 0.0169(7) Uani 1 1 d . . . . .
C127 C 0.6213(3) 0.8606(2) 0.18074(12) 0.0240(8) Uani 1 1 d . . . . .
H127 H 0.687231 0.854200 0.174597 0.029 Uiso 1 1 calc R U . . .
C128 C 0.5845(3) 0.8252(2) 0.21290(13) 0.0309(9) Uani 1 1 d . . . . .
H128 H 0.625388 0.794684 0.228825 0.037 Uiso 1 1 calc R U . . .
C129 C 0.4886(3) 0.8343(2) 0.22164(12) 0.0300(9) Uani 1 1 d . . . . .
H129 H 0.463406 0.809703 0.243513 0.036 Uiso 1 1 calc R U . . .
C130 C 0.4290(3) 0.8790(2) 0.19875(13) 0.0278(8) Uani 1 1 d . . . . .
H130 H 0.362964 0.884921 0.204880 0.033 Uiso 1 1 calc R U . . .
C131 C 0.4653(3) 0.9150(2) 0.16691(12) 0.0232(7) Uani 1 1 d . . . . .
H131 H 0.424444 0.946265 0.151455 0.028 Uiso 1 1 calc R U . . .
C132 C 0.5182(2) 0.95846(19) 0.07603(11) 0.0163(6) Uani 1 1 d . . . . .
C133 C 0.4472(2) 1.0159(2) 0.08229(12) 0.0204(7) Uani 1 1 d . . . . .
H133 H 0.449539 1.052895 0.107994 0.025 Uiso 1 1 calc R U . . .
C134 C 0.3739(3) 1.0180(2) 0.05059(13) 0.0250(8) Uani 1 1 d . . . . .
H134 H 0.325173 1.056310 0.054552 0.030 Uiso 1 1 calc R U . . .
C135 C 0.3713(3) 0.9642(2) 0.01306(13) 0.0267(8) Uani 1 1 d . . . . .
H135 H 0.320872 0.966207 -0.008604 0.032 Uiso 1 1 calc R U . . .
C136 C 0.4412(3) 0.9077(2) 0.00668(12) 0.0236(8) Uani 1 1 d . . . . .
H136 H 0.438689 0.871122 -0.019193 0.028 Uiso 1 1 calc R U . . .
C137 C 0.5149(2) 0.9045(2) 0.03825(11) 0.0182(7) Uani 1 1 d . . . . .
H137 H 0.563016 0.865723 0.034112 0.022 Uiso 1 1 calc R U . . .
C138 C 0.5733(3) 0.65538(19) 0.05975(11) 0.0199(7) Uani 1 1 d . . . . .
C139 C 0.5397(3) 0.7152(2) 0.08912(12) 0.0242(8) Uani 1 1 d . . . . .
H139 H 0.558866 0.768774 0.088633 0.029 Uiso 1 1 calc R U . . .
C140 C 0.4784(3) 0.6977(2) 0.11921(12) 0.0270(8) Uani 1 1 d . . . . .
H140 H 0.455453 0.739285 0.139117 0.032 Uiso 1 1 calc R U . . .
C141 C 0.4507(3) 0.6201(2) 0.12031(16) 0.0403(11) Uani 1 1 d . . . . .
H141 H 0.408676 0.607934 0.140931 0.048 Uiso 1 1 calc R U . . .
C142 C 0.4844(4) 0.5601(3) 0.0912(2) 0.0625(18) Uani 1 1 d . . . . .
H142 H 0.465205 0.506619 0.091828 0.075 Uiso 1 1 calc R U . . .
C143 C 0.5459(4) 0.5773(2) 0.06120(17) 0.0462(13) Uani 1 1 d . . . . .
H143 H 0.569409 0.535574 0.041570 0.055 Uiso 1 1 calc R U . . .
C144 C 0.7270(3) 0.60404(19) 0.00563(12) 0.0203(7) Uani 1 1 d . . . . .
C145 C 0.7868(3) 0.5767(2) 0.03677(13) 0.0292(9) Uani 1 1 d . . . . .
H145 H 0.785110 0.600265 0.065786 0.035 Uiso 1 1 calc R U . . .
C146 C 0.8485(3) 0.5157(3) 0.02589(14) 0.0384(10) Uani 1 1 d . . . . .
H146 H 0.888705 0.497305 0.047505 0.046 Uiso 1 1 calc R U . . .
C147 C 0.8524(3) 0.4810(2) -0.01610(15) 0.0379(10) Uani 1 1 d . . . . .
H147 H 0.894985 0.438936 -0.023391 0.045 Uiso 1 1 calc R U . . .
C148 C 0.7941(4) 0.5078(3) -0.04734(15) 0.0425(11) Uani 1 1 d . . . . .
H148 H 0.796366 0.484038 -0.076290 0.051 Uiso 1 1 calc R U . . .
C149 C 0.7321(3) 0.5696(2) -0.03667(13) 0.0349(10) Uani 1 1 d . . . . .
H149 H 0.692861 0.588415 -0.058452 0.042 Uiso 1 1 calc R U . . .
C150 C 0.5713(3) 0.6911(2) -0.02669(11) 0.0207(7) Uani 1 1 d . . . . .
C151 C 0.4925(3) 0.6387(2) -0.04021(13) 0.0280(8) Uani 1 1 d . . . . .
H151 H 0.473084 0.602125 -0.022598 0.034 Uiso 1 1 calc R U . . .
C152 C 0.4424(3) 0.6400(3) -0.07943(14) 0.0361(10) Uani 1 1 d . . . . .
H152 H 0.389053 0.603861 -0.088784 0.043 Uiso 1 1 calc R U . . .
C153 C 0.4697(3) 0.6933(3) -0.10462(14) 0.0398(11) Uani 1 1 d . . . . .
H153 H 0.435872 0.693354 -0.131657 0.048 Uiso 1 1 calc R U . . .
C154 C 0.5462(3) 0.7470(3) -0.09095(14) 0.0376(10) Uani 1 1 d . . . . .
H154 H 0.563939 0.784617 -0.108306 0.045 Uiso 1 1 calc R U . . .
C155 C 0.5973(3) 0.7460(2) -0.05177(12) 0.0271(8) Uani 1 1 d . . . . .
H155 H 0.649830 0.782846 -0.042304 0.033 Uiso 1 1 calc R U . . .
Cl1 Cl 0.64162(8) 0.61816(6) 0.35652(3) 0.0354(2) Uani 1 1 d D . . . .
O11 O 0.5678(3) 0.5721(2) 0.32960(12) 0.0602(10) Uani 1 1 d D . . . .
O12 O 0.7254(3) 0.6276(2) 0.33399(14) 0.0657(12) Uani 1 1 d D . . . .
O13 O 0.6060(3) 0.69347(18) 0.37358(12) 0.0520(9) Uani 1 1 d D . . . .
O14 O 0.6690(3) 0.5760(2) 0.39113(13) 0.0710(12) Uani 1 1 d D . . . .
Cl2 Cl 0.83143(9) 0.39806(6) 0.14586(4) 0.0415(3) Uani 1 1 d . . . . .
O15 O 0.7371(2) 0.38910(19) 0.16111(11) 0.0470(8) Uani 1 1 d . . . . .
O16 O 0.8677(3) 0.3221(2) 0.13080(15) 0.0684(12) Uani 1 1 d . . . . .
O17 O 0.8235(4) 0.4418(3) 0.11127(13) 0.0845(16) Uani 1 1 d . . . . .
O18 O 0.8959(3) 0.4412(2) 0.17920(13) 0.0592(10) Uani 1 1 d . . . . .
Cl3 Cl 0.40028(8) 0.16979(7) 0.20746(4) 0.0419(3) Uani 1 1 d . . . . .
O19 O 0.4363(3) 0.0943(2) 0.21563(14) 0.0615(10) Uani 1 1 d . . . . .
O20 O 0.3701(3) 0.1614(2) 0.16387(11) 0.0531(9) Uani 1 1 d . . . . .
O21 O 0.4746(3) 0.2282(3) 0.2175(2) 0.0992(17) Uani 1 1 d . U . . .
O22 O 0.3166(3) 0.1911(2) 0.23095(13) 0.0694(12) Uani 1 1 d . . . . .
O33 O 0.3103(3) 0.7570(3) 0.25593(14) 0.0501(11) Uani 0.8 1 d . . P A 1
Cl4 Cl 0.08266(10) 0.81401(8) 0.30183(4) 0.0308(3) Uani 0.8 1 d . . P B 1
O23 O -0.0008(3) 0.7655(3) 0.30912(15) 0.0574(12) Uani 0.8 1 d . U P B 1
O24 O 0.1510(3) 0.8162(3) 0.33602(13) 0.0531(11) Uani 0.8 1 d . U P B 1
O25 O 0.0568(3) 0.8953(3) 0.30117(17) 0.0567(11) Uani 0.8 1 d . U P B 1
O26 O 0.1083(3) 0.7837(3) 0.26201(15) 0.0529(10) Uani 0.8 1 d . U P B 1
O26A O 0.1950(11) 0.7901(10) 0.2755(5) 0.041(2) Uani 0.2 1 d D U P C 2
H26A H 0.209170 0.742169 0.269971 0.061 Uiso 0.2 1 calc R U P C 2
C158 C 0.1122(17) 0.796(2) 0.2947(10) 0.0468(17) Uani 0.2 1 d D U P C 2
H15I H 0.124094 0.820057 0.324984 0.056 Uiso 0.2 1 calc R U P C 2
H15J H 0.080324 0.742711 0.293164 0.056 Uiso 0.2 1 calc R U P C 2
C159 C 0.0506(17) 0.8472(16) 0.2706(9) 0.051(2) Uani 0.2 1 d D U P C 2
H15K H -0.012157 0.853957 0.283127 0.077 Uiso 0.2 1 calc R U P C 2
H15L H 0.083547 0.899132 0.272346 0.077 Uiso 0.2 1 calc R U P C 2
H15M H 0.040046 0.822262 0.240722 0.077 Uiso 0.2 1 calc R U P C 2
O27 O 0.4489(3) 0.3852(2) 0.21078(15) 0.0697(12) Uani 1 1 d D . . . .
H27A H 0.461610 0.341355 0.218285 0.105 Uiso 1 1 calc R U . . .
C78 C 0.3544(4) 0.3814(3) 0.1913(2) 0.0583(15) Uani 1 1 d D . . . .
H78A H 0.306931 0.388968 0.213410 0.070 Uiso 1 1 calc R U . . .
H78B H 0.340830 0.328638 0.173717 0.070 Uiso 1 1 calc R U . . .
C79 C 0.3442(4) 0.4436(3) 0.1643(2) 0.0582(14) Uani 1 1 d D . . . .
H79A H 0.356833 0.495754 0.181960 0.087 Uiso 1 1 calc R U . . .
H79B H 0.278090 0.440863 0.150642 0.087 Uiso 1 1 calc R U . . .
H79C H 0.390964 0.435653 0.142401 0.087 Uiso 1 1 calc R U . . .
O28 O 0.1908(5) 0.5218(3) 0.2644(2) 0.0738(15) Uani 0.8 1 d . U P D 1
H28 H 0.159669 0.480879 0.252072 0.111 Uiso 0.8 1 calc R U P D 1
C156 C 0.1230(8) 0.5826(5) 0.2791(3) 0.0813(17) Uani 0.8 1 d . U P D 1
H15D H 0.071388 0.584486 0.256062 0.098 Uiso 0.8 1 calc R U P D 1
H15E H 0.157969 0.634895 0.284788 0.098 Uiso 0.8 1 calc R U P D 1
C157 C 0.0765(9) 0.5688(6) 0.3187(3) 0.097(2) Uani 0.8 1 d . U P D 1
H15F H 0.046431 0.515353 0.314174 0.145 Uiso 0.8 1 calc R U P D 1
H15G H 0.026628 0.608015 0.325102 0.145 Uiso 0.8 1 calc R U P D 1
H15H H 0.126050 0.574116 0.342674 0.145 Uiso 0.8 1 calc R U P D 1
O34 O 0.0832(6) 0.3897(3) 0.22909(16) 0.085(2) Uani 0.8 1 d . . P E 2
Cl5A Cl 0.1345(6) 0.5513(5) 0.3082(3) 0.071(2) Uani 0.2 1 d D . P F 2
O29A O 0.0337(13) 0.5198(14) 0.2993(8) 0.091(3) Uani 0.2 1 d D U P F 2
O30A O 0.1731(18) 0.5478(14) 0.3495(6) 0.093(4) Uani 0.2 1 d D U P F 2
O31A O 0.1433(19) 0.6325(10) 0.3047(8) 0.091(3) Uani 0.2 1 d D U P F 2
O32A O 0.184(2) 0.4972(15) 0.2782(7) 0.082(3) Uani 0.2 1 d D U P F 2
O34A O 0.0411(16) 0.3580(12) 0.2448(7) 0.063(5) Uani 0.2 1 d . . P E 2
O35 O 0.5217(3) 0.5340(2) 0.24137(12) 0.0532(9) Uani 1 1 d . . . . .
O36 O 0.3602(3) 0.6006(2) 0.27200(11) 0.0555(10) Uani 1 1 d . . . . .

loop_
_atom_site_aniso_label
_atom_site_aniso_U_11
_atom_site_aniso_U_22
_atom_site_aniso_U_33
_atom_site_aniso_U_23
_atom_site_aniso_U_13
_atom_site_aniso_U_12
Dy1 0.01433(8) 0.01142(7) 0.00943(8) 0.00227(5) 0.00105(6) 0.00066(5)
P1 0.0145(4) 0.0205(4) 0.0139(4) 0.0038(3) 0.0023(3) 0.0022(3)
P2 0.0146(4) 0.0149(4) 0.0143(4) 0.0002(3) 0.0014(3) 0.0017(3)
P3 0.0190(4) 0.0147(4) 0.0164(4) -0.0016(3) -0.0017(3) 0.0001(3)
N1 0.0231(15) 0.0230(14) 0.0106(14) 0.0022(11) 0.0030(11) 0.0008(12)
N2 0.0160(13) 0.0199(13) 0.0100(14) 0.0026(11) -0.0002(11) 0.0005(11)
N3 0.0142(13) 0.0140(12) 0.0136(14) 0.0040(10) 0.0033(11) 0.0008(10)
N4 0.0158(13) 0.0140(12) 0.0145(14) 0.0055(11) 0.0015(11) 0.0016(10)
N5 0.0222(15) 0.0156(13) 0.0125(14) 0.0051(11) 0.0019(11) 0.0025(11)
N6 0.049(2) 0.046(2) 0.0167(18) -0.0113(15) 0.0021(16) 0.0100(17)
N7 0.054(2) 0.0220(15) 0.0204(17) 0.0093(13) 0.0074(16) 0.0016(15)
O1 0.0253(13) 0.0183(11) 0.0131(12) 0.0028(9) 0.0007(10) 0.0040(9)
O2 0.0221(12) 0.0164(11) 0.0128(12) 0.0048(9) 0.0011(9) -0.0007(9)
O3 0.0142(11) 0.0243(12) 0.0157(12) 0.0022(10) 0.0013(9) 0.0035(9)
O4 0.0168(12) 0.0186(11) 0.0168(12) -0.0004(9) 0.0026(9) 0.0026(9)
O5 0.0209(12) 0.0163(11) 0.0181(13) -0.0009(9) -0.0019(10) -0.0020(9)
C1 0.039(2) 0.036(2) 0.018(2) 0.0021(16) 0.0017(17) 0.0085(17)
C2 0.041(2) 0.044(2) 0.019(2) 0.0023(17) 0.0014(18) 0.0085(19)
C3 0.067(3) 0.036(2) 0.024(2) -0.0076(18) -0.004(2) 0.019(2)
C4 0.048(3) 0.033(2) 0.020(2) -0.0021(16) -0.0022(18) 0.0143(19)
C5 0.0146(16) 0.0294(18) 0.0160(18) -0.0004(14) 0.0010(13) 0.0004(13)
C6 0.0120(15) 0.0254(17) 0.0120(16) 0.0014(13) 0.0019(12) 0.0021(12)
C7 0.0249(18) 0.0213(16) 0.0182(18) 0.0101(14) 0.0031(14) 0.0011(14)
C8 0.0144(15) 0.0194(15) 0.0156(17) 0.0082(13) 0.0042(13) 0.0030(12)
C9 0.0148(15) 0.0166(15) 0.0149(17) 0.0048(12) 0.0047(13) 0.0024(12)
C10 0.0262(19) 0.0177(16) 0.025(2) 0.0080(14) 0.0043(15) -0.0021(14)
C11 0.033(2) 0.0157(16) 0.026(2) 0.0015(14) 0.0032(16) -0.0062(14)
C12 0.0244(18) 0.0175(16) 0.0185(18) 0.0009(13) 0.0008(14) -0.0030(13)
C13 0.0151(15) 0.0146(14) 0.0154(17) 0.0026(12) 0.0013(13) 0.0004(12)
C14 0.0168(16) 0.0181(15) 0.0126(16) 0.0030(12) -0.0006(13) 0.0004(12)
C15 0.039(2) 0.0199(17) 0.0144(18) 0.0015(14) 0.0011(15) 0.0018(15)
C16 0.0146(15) 0.0168(15) 0.0134(16) 0.0055(12) 0.0031(12) 0.0019(12)
C17 0.0251(18) 0.0160(15) 0.0148(17) 0.0061(13) 0.0073(14) 0.0044(13)
C18 0.040(2) 0.0243(18) 0.023(2) 0.0106(15) 0.0016(17) -0.0056(16)
C19 0.050(3) 0.0251(19) 0.031(2) 0.0126(17) 0.002(2) -0.0107(18)
C20 0.049(2) 0.0270(19) 0.0145(18) 0.0083(15) 0.0043(17) 0.0078(17)
C21 0.037(2) 0.0182(16) 0.0192(19) 0.0049(14) 0.0015(16) 0.0041(15)
C22 0.0250(19) 0.0292(18) 0.023(2) 0.0100(15) 0.0084(15) 0.0079(15)
C23 0.029(2) 0.0254(19) 0.051(3) 0.0133(18) 0.0133(19) 0.0064(16)
C24 0.062(3) 0.028(2) 0.068(4) 0.020(2) 0.034(3) 0.013(2)
C25 0.088(4) 0.038(3) 0.050(3) 0.029(2) 0.030(3) 0.028(3)
C26 0.071(4) 0.062(3) 0.040(3) 0.029(3) 0.003(3) 0.032(3)
C27 0.039(2) 0.046(2) 0.033(2) 0.017(2) -0.0022(19) 0.0078(19)
C28 0.0177(17) 0.0247(17) 0.0160(17) 0.0027(14) -0.0019(13) 0.0039(13)
C29 0.0186(18) 0.038(2) 0.0191(19) 0.0027(16) 0.0014(14) -0.0026(15)
C30 0.024(2) 0.048(2) 0.018(2) -0.0043(17) 0.0022(15) 0.0002(17)
C31 0.0236(19) 0.033(2) 0.032(2) -0.0051(17) -0.0018(17) -0.0011(16)
C32 0.0227(19) 0.0286(19) 0.028(2) 0.0050(16) -0.0014(16) 0.0007(15)
C33 0.0217(18) 0.0265(18) 0.0200(19) 0.0069(14) 0.0007(14) 0.0045(14)
C34 0.0195(17) 0.0218(16) 0.0177(18) 0.0038(13) 0.0036(14) 0.0025(13)
C35 0.0199(18) 0.033(2) 0.031(2) 0.0008(17) 0.0051(16) 0.0014(15)
C36 0.025(2) 0.045(2) 0.037(3) 0.0017(19) 0.0167(18) 0.0015(17)
C37 0.036(2) 0.034(2) 0.027(2) 0.0018(17) 0.0176(18) 0.0053(17)
C38 0.036(2) 0.032(2) 0.021(2) 0.0028(16) 0.0083(17) 0.0079(17)
C39 0.0219(18) 0.0235(17) 0.0218(19) 0.0043(14) 0.0043(15) 0.0027(14)
C40 0.0162(16) 0.0154(15) 0.0199(18) -0.0002(13) 0.0038(13) 0.0002(12)
C41 0.0232(18) 0.0219(17) 0.0193(18) 0.0040(14) -0.0003(14) 0.0012(14)
C42 0.028(2) 0.0207(17) 0.032(2) 0.0064(15) 0.0046(16) 0.0002(14)
C43 0.038(2) 0.0225(18) 0.033(2) -0.0065(16) 0.0087(18) -0.0072(16)
C44 0.051(3) 0.029(2) 0.024(2) -0.0079(16) 0.0107(19) -0.0091(18)
C45 0.039(2) 0.0243(18) 0.0173(19) 0.0001(14) 0.0085(16) -0.0073(16)
C46 0.0210(17) 0.0169(15) 0.0150(17) -0.0007(13) 0.0014(13) -0.0007(13)
C47 0.0213(18) 0.0316(19) 0.027(2) 0.0088(16) 0.0035(15) 0.0018(15)
C48 0.035(2) 0.041(2) 0.026(2) 0.0161(18) -0.0002(17) -0.0014(18)
C49 0.038(2) 0.037(2) 0.0169(19) 0.0035(16) 0.0067(17) -0.0105(17)
C50 0.027(2) 0.0295(19) 0.026(2) -0.0025(16) 0.0100(16) -0.0053(15)
C51 0.0232(18) 0.0222(17) 0.025(2) 0.0019(15) 0.0050(15) 0.0034(14)
C52 0.0134(15) 0.0206(16) 0.0178(17) 0.0059(13) 0.0019(13) 0.0016(12)
C53 0.0185(17) 0.0268(18) 0.027(2) 0.0070(15) 0.0073(15) 0.0052(14)
C54 0.0191(18) 0.038(2) 0.034(2) 0.0210(18) 0.0069(16) 0.0084(15)
C55 0.0165(18) 0.045(2) 0.025(2) 0.0175(17) -0.0019(15) -0.0028(16)
C56 0.0239(19) 0.0323(19) 0.0204(19) 0.0069(15) -0.0020(15) -0.0078(15)
C57 0.0192(17) 0.0196(16) 0.0211(18) 0.0058(14) 0.0012(14) -0.0004(13)
C58 0.0253(18) 0.0151(15) 0.025(2) -0.0001(14) 0.0024(15) 0.0013(13)
C59 0.049(3) 0.042(2) 0.035(3) -0.017(2) -0.013(2) 0.022(2)
C60 0.062(3) 0.046(3) 0.048(3) -0.023(2) -0.008(3) 0.025(2)
C61 0.052(3) 0.026(2) 0.052(3) 0.001(2) 0.004(2) 0.019(2)
C62 0.049(3) 0.035(2) 0.039(3) 0.0096(19) 0.000(2) 0.021(2)
C63 0.041(2) 0.0261(19) 0.023(2) 0.0028(16) 0.0033(17) 0.0091(17)
C64 0.0210(17) 0.0200(16) 0.0159(17) -0.0027(13) -0.0022(14) 0.0039(13)
C65 0.0254(19) 0.0202(17) 0.028(2) -0.0029(15) -0.0025(16) 0.0034(14)
C66 0.027(2) 0.0281(19) 0.036(2) -0.0088(17) -0.0095(17) 0.0070(16)
C67 0.046(3) 0.041(2) 0.022(2) -0.0055(18) -0.0112(19) 0.020(2)
C68 0.049(3) 0.044(2) 0.023(2) 0.0094(19) 0.0010(19) 0.008(2)
C69 0.030(2) 0.032(2) 0.025(2) 0.0048(16) -0.0004(16) 0.0024(16)
C70 0.0227(18) 0.0181(16) 0.0171(18) -0.0002(13) -0.0036(14) -0.0015(13)
C71 0.042(2) 0.0206(17) 0.023(2) 0.0036(15) 0.0055(17) 0.0044(16)
C72 0.040(2) 0.030(2) 0.022(2) 0.0007(16) 0.0043(17) 0.0067(17)
C73 0.029(2) 0.035(2) 0.029(2) 0.0014(17) 0.0068(17) -0.0077(16)
C74 0.037(2) 0.0228(19) 0.047(3) 0.0035(18) 0.012(2) -0.0090(16)
C75 0.033(2) 0.0180(17) 0.035(2) -0.0040(16) 0.0092(18) -0.0035(15)
Dy2 0.01450(8) 0.01134(7) 0.00995(8) 0.00210(5) 0.00044(6) 0.00139(5)
P4 0.0133(4) 0.0181(4) 0.0137(4) 0.0041(3) 0.0007(3) 0.0005(3)
P5 0.0149(4) 0.0130(4) 0.0134(4) 0.0009(3) 0.0018(3) 0.0018(3)
P6 0.0185(4) 0.0129(4) 0.0160(4) -0.0010(3) 0.0000(3) -0.0002(3)
N8 0.0237(15) 0.0160(13) 0.0138(14) 0.0062(11) 0.0021(11) 0.0033(11)
N9 0.0184(14) 0.0142(12) 0.0117(14) 0.0038(10) 0.0021(11) 0.0025(10)
N10 0.0147(13) 0.0143(12) 0.0140(14) 0.0034(10) 0.0031(11) 0.0019(10)
N11 0.0147(13) 0.0230(14) 0.0128(14) 0.0048(11) 0.0021(11) 0.0020(11)
N12 0.0211(15) 0.0268(15) 0.0116(14) 0.0034(12) 0.0023(11) -0.0012(12)
N13 0.055(2) 0.0249(16) 0.0249(18) 0.0144(14) 0.0133(16) 0.0025(15)
N14 0.0326(19) 0.052(2) 0.0239(19) -0.0085(16) 0.0021(15) -0.0007(16)
O6 0.0213(12) 0.0140(10) 0.0149(12) 0.0056(9) 0.0016(9) 0.0008(9)
O7 0.0219(12) 0.0244(12) 0.0132(12) 0.0037(10) 0.0004(10) 0.0065(10)
O8 0.0146(11) 0.0242(12) 0.0147(12) 0.0033(9) -0.0001(9) 0.0026(9)
O9 0.0162(11) 0.0177(11) 0.0162(12) 0.0005(9) 0.0015(9) 0.0028(9)
O10 0.0212(12) 0.0155(11) 0.0180(13) -0.0003(9) -0.0003(10) 0.0005(9)
C81 0.044(2) 0.0198(17) 0.021(2) 0.0071(15) -0.0008(17) 0.0020(16)
C82 0.059(3) 0.028(2) 0.020(2) 0.0122(16) 0.0006(19) 0.0056(19)
C83 0.044(2) 0.0249(19) 0.030(2) 0.0105(17) 0.0106(19) -0.0025(17)
C84 0.030(2) 0.0242(17) 0.0207(19) 0.0089(15) 0.0047(15) -0.0005(15)
C85 0.0277(18) 0.0153(15) 0.0173(18) 0.0047(13) 0.0054(14) 0.0049(13)
C86 0.0173(16) 0.0171(15) 0.0154(17) 0.0051(13) 0.0047(13) 0.0044(12)
C87 0.037(2) 0.0230(17) 0.0118(17) 0.0003(14) -0.0010(15) 0.0008(15)
C88 0.0169(16) 0.0167(15) 0.0124(16) 0.0013(12) 0.0023(13) 0.0025(12)
C89 0.0154(15) 0.0159(15) 0.0141(16) 0.0024(12) 0.0013(13) 0.0008(12)
C90 0.0240(18) 0.0183(16) 0.0193(18) -0.0014(13) 0.0019(14) -0.0012(13)
C91 0.0236(18) 0.0164(16) 0.030(2) 0.0010(14) 0.0021(15) -0.0041(13)
C92 0.0226(18) 0.0163(15) 0.027(2) 0.0103(14) 0.0044(15) -0.0025(13)
C93 0.0104(15) 0.0190(15) 0.0191(17) 0.0061(13) 0.0025(13) 0.0010(12)
C94 0.0118(15) 0.0194(15) 0.0198(18) 0.0090(13) 0.0019(13) 0.0017(12)
C95 0.0236(18) 0.0244(17) 0.0205(19) 0.0121(15) 0.0026(14) -0.0009(14)
C96 0.0103(15) 0.0280(17) 0.0124(16) 0.0007(13) 0.0015(12) -0.0009(12)
C97 0.0172(17) 0.0315(18) 0.0133(17) -0.0027(14) 0.0029(13) -0.0014(14)
C98 0.028(2) 0.035(2) 0.024(2) -0.0030(16) -0.0008(16) 0.0023(16)
C99 0.036(2) 0.041(2) 0.036(3) -0.012(2) -0.001(2) 0.0043(19)
C100 0.033(2) 0.052(3) 0.015(2) -0.0005(18) -0.0018(16) -0.0002(19)
C101 0.0254(19) 0.041(2) 0.0169(19) 0.0004(16) 0.0018(15) 0.0005(16)
C102 0.0164(16) 0.0198(16) 0.0183(18) 0.0027(13) -0.0021(13) -0.0001(13)
C103 0.0216(18) 0.0244(17) 0.0198(19) 0.0044(14) -0.0002(14) -0.0011(14)
C104 0.025(2) 0.0259(18) 0.036(2) 0.0046(17) -0.0012(17) -0.0064(15)
C105 0.027(2) 0.031(2) 0.033(2) -0.0097(17) -0.0053(17) -0.0028(16)
C106 0.0226(19) 0.043(2) 0.021(2) -0.0046(17) 0.0025(16) -0.0034(16)
C107 0.0187(17) 0.036(2) 0.0167(18) 0.0024(15) 0.0008(14) -0.0043(15)
C108 0.0199(17) 0.0197(16) 0.0192(18) 0.0056(13) 0.0043(14) 0.0029(13)
C109 0.030(2) 0.033(2) 0.033(2) 0.0111(17) -0.0072(17) -0.0024(16)
C110 0.055(3) 0.038(2) 0.039(3) 0.019(2) -0.010(2) 0.006(2)
C111 0.059(3) 0.026(2) 0.034(2) 0.0145(18) 0.006(2) 0.0038(19)
C112 0.036(2) 0.0202(18) 0.043(3) 0.0075(17) 0.0098(19) -0.0013(16)
C113 0.0241(19) 0.0207(17) 0.031(2) 0.0037(15) 0.0058(16) 0.0006(14)
C114 0.0183(17) 0.0189(16) 0.0207(18) 0.0036(13) 0.0051(14) 0.0000(13)
C115 0.0205(19) 0.041(2) 0.026(2) 0.0021(17) 0.0017(16) 0.0009(16)
C116 0.020(2) 0.056(3) 0.037(3) 0.000(2) 0.0116(18) 0.0016(18)
C117 0.035(2) 0.045(2) 0.030(2) 0.0005(19) 0.0165(19) 0.0040(19)
C118 0.037(2) 0.0278(19) 0.022(2) 0.0014(15) 0.0056(17) 0.0062(16)
C119 0.0227(18) 0.0220(17) 0.0207(19) 0.0048(14) 0.0032(14) 0.0024(14)
C120 0.0173(16) 0.0130(14) 0.0184(17) -0.0004(12) 0.0037(13) 0.0019(12)
C121 0.0230(18) 0.0207(16) 0.0199(19) 0.0043(14) 0.0009(14) 0.0007(13)
C122 0.0267(19) 0.0199(17) 0.031(2) 0.0085(15) 0.0035(16) -0.0006(14)
C123 0.032(2) 0.0163(16) 0.033(2) -0.0039(15) 0.0110(17) -0.0042(14)
C124 0.053(3) 0.0243(19) 0.023(2) -0.0055(16) 0.0106(19) -0.0091(18)
C125 0.043(2) 0.0214(17) 0.020(2) -0.0002(15) 0.0099(17) -0.0059(16)
C126 0.0235(17) 0.0130(14) 0.0136(17) 0.0002(12) 0.0017(13) -0.0006(12)
C127 0.0262(19) 0.0257(18) 0.0203(19) 0.0050(15) 0.0006(15) 0.0016(14)
C128 0.042(2) 0.0282(19) 0.024(2) 0.0105(16) -0.0018(18) 0.0013(17)
C129 0.047(2) 0.0242(18) 0.0189(19) 0.0028(15) 0.0067(17) -0.0091(17)
C130 0.030(2) 0.0246(18) 0.028(2) -0.0009(15) 0.0106(17) -0.0045(15)
C131 0.0252(19) 0.0221(17) 0.023(2) 0.0044(14) 0.0053(15) 0.0004(14)
C132 0.0134(15) 0.0186(15) 0.0185(17) 0.0075(13) 0.0007(13) 0.0007(12)
C133 0.0193(17) 0.0229(17) 0.0207(18) 0.0060(14) 0.0052(14) 0.0050(13)
C134 0.0149(17) 0.0328(19) 0.032(2) 0.0166(17) 0.0045(15) 0.0061(14)
C135 0.0159(17) 0.041(2) 0.026(2) 0.0150(17) -0.0008(15) -0.0003(15)
C136 0.0203(18) 0.0297(18) 0.0211(19) 0.0057(15) 0.0009(15) -0.0028(14)
C137 0.0185(16) 0.0202(16) 0.0165(17) 0.0044(13) 0.0017(13) -0.0005(13)
C138 0.0221(17) 0.0169(15) 0.0200(18) 0.0005(13) 0.0027(14) -0.0003(13)
C139 0.036(2) 0.0161(16) 0.0195(19) -0.0005(14) 0.0019(16) -0.0001(14)
C140 0.034(2) 0.0242(18) 0.022(2) -0.0016(15) 0.0074(16) 0.0028(15)
C141 0.049(3) 0.028(2) 0.045(3) 0.0010(19) 0.025(2) -0.0068(18)
C142 0.085(4) 0.021(2) 0.085(4) -0.003(2) 0.060(4) -0.012(2)
C143 0.060(3) 0.0172(19) 0.060(3) -0.0078(19) 0.036(3) -0.0070(19)
C144 0.0226(18) 0.0151(15) 0.0225(19) 0.0001(13) 0.0024(14) 0.0008(13)
C145 0.037(2) 0.031(2) 0.021(2) 0.0054(16) 0.0020(17) 0.0113(17)
C146 0.046(3) 0.041(2) 0.031(2) 0.0111(19) 0.004(2) 0.023(2)
C147 0.048(3) 0.025(2) 0.042(3) 0.0037(18) 0.009(2) 0.0180(18)
C148 0.058(3) 0.039(2) 0.026(2) -0.0088(19) 0.000(2) 0.020(2)
C149 0.042(2) 0.037(2) 0.024(2) -0.0021(17) -0.0041(18) 0.0134(18)
C150 0.0205(17) 0.0205(16) 0.0187(18) -0.0043(13) -0.0005(14) 0.0054(13)
C151 0.028(2) 0.0248(18) 0.028(2) -0.0047(15) -0.0039(16) 0.0022(15)
C152 0.030(2) 0.039(2) 0.032(2) -0.0139(19) -0.0113(18) 0.0094(18)
C153 0.039(2) 0.050(3) 0.026(2) -0.006(2) -0.0102(19) 0.022(2)
C154 0.043(3) 0.047(2) 0.025(2) 0.0114(19) 0.0049(19) 0.016(2)
C155 0.0252(19) 0.032(2) 0.024(2) 0.0044(16) 0.0013(16) 0.0036(15)
Cl1 0.0453(6) 0.0254(4) 0.0340(6) 0.0029(4) 0.0000(5) -0.0112(4)
O11 0.070(3) 0.051(2) 0.052(2) -0.0028(17) -0.016(2) -0.0206(18)
O12 0.075(3) 0.0352(18) 0.089(3) 0.0027(19) 0.037(2) -0.0123(17)
O13 0.071(2) 0.0261(15) 0.057(2) -0.0006(15) 0.0115(19) -0.0062(15)
O14 0.096(3) 0.068(3) 0.053(3) 0.028(2) -0.008(2) 0.004(2)
Cl2 0.0554(7) 0.0307(5) 0.0373(6) 0.0018(4) 0.0111(5) -0.0194(5)
O15 0.049(2) 0.0400(17) 0.052(2) 0.0057(15) 0.0112(17) -0.0142(15)
O16 0.069(3) 0.0372(19) 0.096(3) -0.009(2) 0.035(2) -0.0161(17)
O17 0.135(4) 0.075(3) 0.046(2) 0.027(2) 0.004(3) -0.048(3)
O18 0.057(2) 0.049(2) 0.066(3) 0.0021(18) -0.013(2) -0.0180(17)
Cl3 0.0391(6) 0.0424(6) 0.0402(6) 0.0009(5) -0.0101(5) -0.0019(5)
O19 0.061(2) 0.050(2) 0.076(3) 0.023(2) -0.002(2) 0.0111(18)
O20 0.063(2) 0.062(2) 0.036(2) 0.0148(17) 0.0050(17) -0.0073(18)
O21 0.073(3) 0.060(2) 0.148(4) -0.010(3) -0.039(3) -0.014(2)
O22 0.085(3) 0.074(3) 0.046(2) -0.009(2) 0.011(2) 0.024(2)
O33 0.048(3) 0.056(3) 0.047(3) 0.008(2) 0.009(2) -0.005(2)
Cl4 0.0351(7) 0.0392(7) 0.0172(6) 0.0050(5) -0.0064(5) 0.0031(5)
O23 0.049(2) 0.073(3) 0.049(3) 0.026(2) -0.025(2) -0.028(2)
O24 0.038(2) 0.090(3) 0.032(2) 0.025(2) -0.0148(17) -0.033(2)
O25 0.048(2) 0.051(2) 0.067(3) 0.004(2) -0.006(2) 0.0059(19)
O26 0.052(2) 0.058(2) 0.049(2) 0.009(2) 0.006(2) 0.0059(19)
O26A 0.035(4) 0.054(4) 0.034(4) 0.011(4) -0.002(4) 0.003(4)
C158 0.041(3) 0.062(3) 0.039(3) 0.019(3) -0.009(3) -0.005(3)
C159 0.046(4) 0.060(4) 0.049(4) 0.013(4) 0.000(4) 0.004(4)
O27 0.066(3) 0.051(2) 0.085(3) 0.009(2) -0.026(2) -0.0134(19)
C78 0.045(3) 0.062(3) 0.069(4) 0.023(3) -0.009(3) -0.006(3)
C79 0.059(3) 0.049(3) 0.069(4) 0.011(3) 0.012(3) 0.004(3)
O28 0.090(3) 0.068(3) 0.068(4) 0.015(3) 0.024(3) 0.024(3)
C156 0.109(4) 0.071(4) 0.073(4) 0.024(3) 0.037(3) 0.022(3)
C157 0.121(5) 0.088(5) 0.088(5) 0.016(4) 0.044(4) 0.019(4)
O34 0.159(7) 0.061(3) 0.033(3) -0.008(2) 0.035(3) -0.010(4)
Cl5A 0.059(5) 0.068(5) 0.092(7) 0.022(5) 0.023(5) 0.012(4)
O29A 0.116(6) 0.083(6) 0.083(6) 0.022(5) 0.038(5) 0.019(5)
O30A 0.115(8) 0.090(7) 0.082(7) 0.023(6) 0.036(7) 0.014(7)
O31A 0.118(6) 0.079(6) 0.082(6) 0.017(5) 0.041(5) 0.017(5)
O32A 0.101(5) 0.076(5) 0.075(6) 0.014(5) 0.027(5) 0.026(5)
O34A 0.074(14) 0.051(11) 0.066(15) 0.007(10) 0.012(12) 0.001(10)
O35 0.054(2) 0.050(2) 0.053(2) 0.0001(17) 0.0051(18) -0.0028(16)
O36 0.083(3) 0.051(2) 0.0291(18) -0.0050(15) -0.0026(18) 0.0207(19)

loop_
_atom_type_symbol
_atom_type_description
_atom_type_scat_dispersion_real
_atom_type_scat_dispersion_imag
_atom_type_scat_source
C C 0.0033 0.0016 'International Tables Vol C Tables 4.2.6.8 and 6.1.1.4'
H H 0.0000 0.0000 'International Tables Vol C Tables 4.2.6.8 and 6.1.1.4'
Cl Cl 0.1484 0.1585 'International Tables Vol C Tables 4.2.6.8 and 6.1.1.4'
Dy Dy -0.1892 4.4098 'International Tables Vol C Tables 4.2.6.8 and 6.1.1.4'
N N 0.0061 0.0033 'International Tables Vol C Tables 4.2.6.8 and 6.1.1.4'
O O 0.0106 0.0060 'International Tables Vol C Tables 4.2.6.8 and 6.1.1.4'
P P 0.1023 0.0942 'International Tables Vol C Tables 4.2.6.8 and 6.1.1.4'

loop_
_geom_angle_atom_site_label_1
_geom_angle_atom_site_label_2
_geom_angle_atom_site_label_3
_geom_angle
_geom_angle_site_symmetry_1
_geom_angle_site_symmetry_3
_geom_angle_publ_flag
O3 Dy1 O2 84.77(8) . . ?
O3 Dy1 O4 148.91(8) . . ?
O2 Dy1 O4 92.85(8) . . ?
O3 Dy1 O5 134.60(8) . . ?
O2 Dy1 O5 77.92(8) . . ?
O4 Dy1 O5 74.31(8) . . ?
O3 Dy1 O1 76.05(8) . . ?
O2 Dy1 O1 106.00(8) . . ?
O4 Dy1 O1 133.71(8) . . ?
O5 Dy1 O1 69.19(8) . . ?
O3 Dy1 N4 74.30(9) . . ?
O2 Dy1 N4 64.71(8) . . ?
O4 Dy1 N4 76.69(8) . . ?
O5 Dy1 N4 130.78(9) . . ?
O1 Dy1 N4 149.57(8) . . ?
O3 Dy1 N2 93.04(9) . . ?
O2 Dy1 N2 168.51(8) . . ?
O4 Dy1 N2 94.79(8) . . ?
O5 Dy1 N2 95.90(9) . . ?
O1 Dy1 N2 62.57(8) . . ?
N4 Dy1 N2 125.53(9) . . ?
O3 Dy1 N3 82.13(8) . . ?
O2 Dy1 N3 128.08(8) . . ?
O4 Dy1 N3 75.05(8) . . ?
O5 Dy1 N3 140.42(8) . . ?
O1 Dy1 N3 118.84(8) . . ?
N4 Dy1 N3 63.37(9) . . ?
N2 Dy1 N3 62.47(9) . . ?
O3 P1 C22 110.76(16) . . ?
O3 P1 C34 108.43(15) . . ?
C22 P1 C34 107.48(16) . . ?
O3 P1 C28 112.78(15) . . ?
C22 P1 C28 107.92(18) . . ?
C34 P1 C28 109.34(17) . . ?
O4 P2 C40 112.59(14) . . ?
O4 P2 C52 110.00(15) . . ?
C40 P2 C52 107.48(16) . . ?
O4 P2 C46 111.73(14) . . ?
C40 P2 C46 106.95(16) . . ?
C52 P2 C46 107.87(16) . . ?
O5 P3 C70 110.35(15) . . ?
O5 P3 C64 109.56(15) . . ?
C70 P3 C64 108.35(17) . . ?
O5 P3 C58 115.16(16) . . ?
C70 P3 C58 107.21(16) . . ?
C64 P3 C58 105.94(17) . . ?
C6 N1 N2 108.0(3) . . ?
C8 N2 N1 117.2(3) . . ?
C8 N2 Dy1 124.7(2) . . ?
N1 N2 Dy1 118.07(19) . . ?
C13 N3 C9 118.8(3) . . ?
C13 N3 Dy1 119.9(2) . . ?
C9 N3 Dy1 121.3(2) . . ?
C14 N4 N5 116.1(3) . . ?
C14 N4 Dy1 124.8(2) . . ?
N5 N4 Dy1 118.94(19) . . ?
C16 N5 N4 108.9(3) . . ?
C2 N6 C3 122.4(4) . . ?
C2 N6 H6N 118.8 . . ?
C3 N6 H6N 118.8 . . ?
C19 N7 C20 117.5(3) . . ?
C6 O1 Dy1 118.0(2) . . ?
C16 O2 Dy1 120.3(2) . . ?
P1 O3 Dy1 171.01(15) . . ?
P2 O4 Dy1 172.26(15) . . ?
P3 O5 Dy1 147.72(14) . . ?
C2 C1 C5 120.0(4) . . ?
C2 C1 H1 120.0 . . ?
C5 C1 H1 120.0 . . ?
N6 C2 C1 119.6(4) . . ?
N6 C2 H2 120.2 . . ?
C1 C2 H2 120.2 . . ?
N6 C3 C4 120.2(4) . . ?
N6 C3 H3 119.9 . . ?
C4 C3 H3 119.9 . . ?
C3 C4 C5 119.1(4) . . ?
C3 C4 H4 120.5 . . ?
C5 C4 H4 120.5 . . ?
C4 C5 C1 118.7(3) . . ?
C4 C5 C6 119.3(3) . . ?
C1 C5 C6 122.0(3) . . ?
O1 C6 N1 127.7(3) . . ?
O1 C6 C5 118.0(3) . . ?
N1 C6 C5 114.2(3) . . ?
C8 C7 H7A 109.5 . . ?
C8 C7 H7B 109.5 . . ?
H7A C7 H7B 109.5 . . ?
C8 C7 H7C 109.5 . . ?
H7A C7 H7C 109.5 . . ?
H7B C7 H7C 109.5 . . ?
N2 C8 C9 115.2(3) . . ?
N2 C8 C7 124.9(3) . . ?
C9 C8 C7 119.8(3) . . ?
N3 C9 C10 121.8(3) . . ?
N3 C9 C8 115.8(3) . . ?
C10 C9 C8 122.2(3) . . ?
C11 C10 C9 119.0(3) . . ?
C11 C10 H10 120.5 . . ?
C9 C10 H10 120.5 . . ?
C10 C11 C12 119.4(3) . . ?
C10 C11 H11 120.3 . . ?
C12 C11 H11 120.3 . . ?
C11 C12 C13 118.9(3) . . ?
C11 C12 H12 120.6 . . ?
C13 C12 H12 120.6 . . ?
N3 C13 C12 122.1(3) . . ?
N3 C13 C14 116.5(3) . . ?
C12 C13 C14 121.4(3) . . ?
N4 C14 C13 115.1(3) . . ?
N4 C14 C15 124.2(3) . . ?
C13 C14 C15 120.7(3) . . ?
C14 C15 H15A 109.5 . . ?
C14 C15 H15B 109.5 . . ?
H15A C15 H15B 109.5 . . ?
C14 C15 H15C 109.5 . . ?
H15A C15 H15C 109.5 . . ?
H15B C15 H15C 109.5 . . ?
O2 C16 N5 127.1(3) . . ?
O2 C16 C17 118.1(3) . . ?
N5 C16 C17 114.8(3) . . ?
C18 C17 C21 118.1(3) . . ?
C18 C17 C16 119.8(3) . . ?
C21 C17 C16 122.1(3) . . ?
C19 C18 C17 119.0(4) . . ?
C19 C18 H18 120.5 . . ?
C17 C18 H18 120.5 . . ?
N7 C19 C18 123.4(4) . . ?
N7 C19 H19 118.3 . . ?
C18 C19 H19 118.3 . . ?
N7 C20 C21 123.6(4) . . ?
N7 C20 H20 118.2 . . ?
C21 C20 H20 118.2 . . ?
C20 C21 C17 118.4(4) . . ?
C20 C21 H21 120.8 . . ?
C17 C21 H21 120.8 . . ?
C23 C22 C27 120.1(4) . . ?
C23 C22 P1 117.7(3) . . ?
C27 C22 P1 122.1(3) . . ?
C24 C23 C22 120.3(4) . . ?
C24 C23 H23 119.8 . . ?
C22 C23 H23 119.8 . . ?
C25 C24 C23 119.4(5) . . ?
C25 C24 H24 120.3 . . ?
C23 C24 H24 120.3 . . ?
C24 C25 C26 120.9(4) . . ?
C24 C25 H25 119.6 . . ?
C26 C25 H25 119.6 . . ?
C25 C26 C27 120.0(5) . . ?
C25 C26 H26 120.0 . . ?
C27 C26 H26 120.0 . . ?
C26 C27 C22 119.3(5) . . ?
C26 C27 H27 120.4 . . ?
C22 C27 H27 120.4 . . ?
C29 C28 C33 119.3(3) . . ?
C29 C28 P1 119.5(3) . . ?
C33 C28 P1 120.9(3) . . ?
C30 C29 C28 120.2(4) . . ?
C30 C29 H29 119.9 . . ?
C28 C29 H29 119.9 . . ?
C29 C30 C31 120.5(4) . . ?
C29 C30 H30 119.7 . . ?
C31 C30 H30 119.7 . . ?
C32 C31 C30 119.9(4) . . ?
C32 C31 H31 120.1 . . ?
C30 C31 H31 120.1 . . ?
C31 C32 C33 120.1(4) . . ?
C31 C32 H32 120.0 . . ?
C33 C32 H32 120.0 . . ?
C32 C33 C28 120.0(4) . . ?
C32 C33 H33 120.0 . . ?
C28 C33 H33 120.0 . . ?
C39 C34 C35 120.0(3) . . ?
C39 C34 P1 117.0(3) . . ?
C35 C34 P1 123.0(3) . . ?
C36 C35 C34 119.2(4) . . ?
C36 C35 H35 120.4 . . ?
C34 C35 H35 120.4 . . ?
C37 C36 C35 120.8(4) . . ?
C37 C36 H36 119.6 . . ?
C35 C36 H36 119.6 . . ?
C36 C37 C38 120.1(4) . . ?
C36 C37 H37 120.0 . . ?
C38 C37 H37 120.0 . . ?
C37 C38 C39 120.2(4) . . ?
C37 C38 H38 119.9 . . ?
C39 C38 H38 119.9 . . ?
C38 C39 C34 119.8(3) . . ?
C38 C39 H39 120.1 . . ?
C34 C39 H39 120.1 . . ?
C45 C40 C41 119.4(3) . . ?
C45 C40 P2 120.6(3) . . ?
C41 C40 P2 119.9(3) . . ?
C42 C41 C40 119.9(3) . . ?
C42 C41 H41 120.1 . . ?
C40 C41 H41 120.1 . . ?
C41 C42 C43 120.2(4) . . ?
C41 C42 H42 119.9 . . ?
C43 C42 H42 119.9 . . ?
C44 C43 C42 120.3(4) . . ?
C44 C43 H43 119.9 . . ?
C42 C43 H43 119.9 . . ?
C43 C44 C45 119.9(4) . . ?
C43 C44 H44 120.0 . . ?
C45 C44 H44 120.0 . . ?
C40 C45 C44 120.3(4) . . ?
C40 C45 H45 119.8 . . ?
C44 C45 H45 119.8 . . ?
C51 C46 C47 119.2(3) . . ?
C51 C46 P2 121.9(3) . . ?
C47 C46 P2 118.9(3) . . ?
C48 C47 C46 120.0(4) . . ?
C48 C47 H47 120.0 . . ?
C46 C47 H47 120.0 . . ?
C49 C48 C47 120.6(4) . . ?
C49 C48 H48 119.7 . . ?
C47 C48 H48 119.7 . . ?
C48 C49 C50 120.0(4) . . ?
C48 C49 H49 120.0 . . ?
C50 C49 H49 120.0 . . ?
C49 C50 C51 120.0(4) . . ?
C49 C50 H50 120.0 . . ?
C51 C50 H50 120.0 . . ?
C46 C51 C50 120.2(3) . . ?
C46 C51 H51 119.9 . . ?
C50 C51 H51 119.9 . . ?
C57 C52 C53 120.0(3) . . ?
C57 C52 P2 118.2(2) . . ?
C53 C52 P2 121.8(3) . . ?
C54 C53 C52 119.8(4) . . ?
C54 C53 H53 120.1 . . ?
C52 C53 H53 120.1 . . ?
C53 C54 C55 119.8(3) . . ?
C53 C54 H54 120.1 . . ?
C55 C54 H54 120.1 . . ?
C56 C55 C54 120.7(3) . . ?
C56 C55 H55 119.6 . . ?
C54 C55 H55 119.6 . . ?
C55 C56 C57 119.7(4) . . ?
C55 C56 H56 120.2 . . ?
C57 C56 H56 120.2 . . ?
C56 C57 C52 120.0(3) . . ?
C56 C57 H57 120.0 . . ?
C52 C57 H57 120.0 . . ?
C59 C58 C63 119.0(3) . . ?
C59 C58 P3 121.6(3) . . ?
C63 C58 P3 119.4(3) . . ?
C58 C59 C60 120.4(4) . . ?
C58 C59 H59 119.8 . . ?
C60 C59 H59 119.8 . . ?
C61 C60 C59 120.2(5) . . ?
C61 C60 H60 119.9 . . ?
C59 C60 H60 119.9 . . ?
C60 C61 C62 120.0(4) . . ?
C60 C61 H61 120.0 . . ?
C62 C61 H61 120.0 . . ?
C61 C62 C63 120.2(4) . . ?
C61 C62 H62 119.9 . . ?
C63 C62 H62 119.9 . . ?
C62 C63 C58 120.2(4) . . ?
C62 C63 H63 119.9 . . ?
C58 C63 H63 119.9 . . ?
C69 C64 C65 119.0(3) . . ?
C69 C64 P3 118.5(3) . . ?
C65 C64 P3 122.3(3) . . ?
C66 C65 C64 120.0(4) . . ?
C66 C65 H65 120.0 . . ?
C64 C65 H65 120.0 . . ?
C67 C66 C65 120.0(4) . . ?
C67 C66 H66 120.0 . . ?
C65 C66 H66 120.0 . . ?
C66 C67 C68 120.8(4) . . ?
C66 C67 H67 119.6 . . ?
C68 C67 H67 119.6 . . ?
C69 C68 C67 119.3(4) . . ?
C69 C68 H68 120.4 . . ?
C67 C68 H68 120.4 . . ?
C64 C69 C68 120.8(4) . . ?
C64 C69 H69 119.6 . . ?
C68 C69 H69 119.6 . . ?
C71 C70 C75 118.9(3) . . ?
C71 C70 P3 117.7(3) . . ?
C75 C70 P3 123.4(3) . . ?
C72 C71 C70 120.5(3) . . ?
C72 C71 H71 119.8 . . ?
C70 C71 H71 119.8 . . ?
C71 C72 C73 120.5(4) . . ?
C71 C72 H72 119.8 . . ?
C73 C72 H72 119.8 . . ?
C74 C73 C72 119.9(4) . . ?
C74 C73 H73 120.1 . . ?
C72 C73 H73 120.1 . . ?
C73 C74 C75 120.1(4) . . ?
C73 C74 H74 120.0 . . ?
C75 C74 H74 120.0 . . ?
C74 C75 C70 120.2(4) . . ?
C74 C75 H75 119.9 . . ?
C70 C75 H75 119.9 . . ?
O8 Dy2 O10 130.36(8) . . ?
O8 Dy2 O9 150.61(8) . . ?
O10 Dy2 O9 75.16(8) . . ?
O8 Dy2 O6 83.18(8) . . ?
O10 Dy2 O6 77.09(8) . . ?
O9 Dy2 O6 90.54(8) . . ?
O8 Dy2 O7 74.84(8) . . ?
O10 Dy2 O7 70.33(8) . . ?
O9 Dy2 O7 133.72(8) . . ?
O6 Dy2 O7 110.22(8) . . ?
O8 Dy2 N9 74.10(8) . . ?
O10 Dy2 N9 131.98(9) . . ?
O9 Dy2 N9 77.27(8) . . ?
O6 Dy2 N9 64.62(8) . . ?
O7 Dy2 N9 148.91(8) . . ?
O8 Dy2 N11 99.13(8) . . ?
O10 Dy2 N11 94.85(9) . . ?
O9 Dy2 N11 91.62(8) . . ?
O6 Dy2 N11 170.82(9) . . ?
O7 Dy2 N11 62.28(8) . . ?
N9 Dy2 N11 124.56(9) . . ?
O8 Dy2 N10 86.75(8) . . ?
O10 Dy2 N10 140.65(8) . . ?
O9 Dy2 N10 74.22(8) . . ?
O6 Dy2 N10 127.01(8) . . ?
O7 Dy2 N10 116.87(8) . . ?
N9 Dy2 N10 62.57(8) . . ?
N11 Dy2 N10 62.13(9) . . ?
O8 P4 C102 112.37(15) . . ?
O8 P4 C108 110.70(15) . . ?
C102 P4 C108 107.69(16) . . ?
O8 P4 C114 109.20(15) . . ?
C102 P4 C114 109.93(16) . . ?
C108 P4 C114 106.79(16) . . ?
O9 P5 C120 112.76(14) . . ?
O9 P5 C132 110.74(15) . . ?
C120 P5 C132 107.31(15) . . ?
O9 P5 C126 111.10(14) . . ?
C120 P5 C126 106.85(15) . . ?
C132 P5 C126 107.84(16) . . ?
O10 P6 C138 109.78(15) . . ?
O10 P6 C144 115.41(15) . . ?
C138 P6 C144 107.49(16) . . ?
O10 P6 C150 109.70(15) . . ?
C138 P6 C150 108.45(17) . . ?
C144 P6 C150 105.75(16) . . ?
C86 N8 N9 109.2(3) . . ?
C88 N9 N8 116.0(3) . . ?
C88 N9 Dy2 125.5(2) . . ?
N8 N9 Dy2 118.46(19) . . ?
C89 N10 C93 118.8(3) . . ?
C89 N10 Dy2 120.0(2) . . ?
C93 N10 Dy2 120.9(2) . . ?
C94 N11 N12 116.9(3) . . ?
C94 N11 Dy2 125.4(2) . . ?
N12 N11 Dy2 117.58(19) . . ?
C96 N12 N11 108.1(3) . . ?
C83 N13 C82 121.4(3) . . ?
C83 N13 H13N 119.3 . . ?
C82 N13 H13N 119.3 . . ?
C100 N14 C99 118.0(4) . . ?
C86 O6 Dy2 119.4(2) . . ?
C96 O7 Dy2 118.2(2) . . ?
P4 O8 Dy2 169.91(15) . . ?
P5 O9 Dy2 174.36(15) . . ?
P6 O10 Dy2 149.06(14) . . ?
C82 C81 C85 118.3(4) . . ?
C82 C81 H81 120.8 . . ?
C85 C81 H81 120.8 . . ?
N13 C82 C81 121.2(4) . . ?
N13 C82 H82 119.4 . . ?
C81 C82 H82 119.4 . . ?
N13 C83 C84 120.8(4) . . ?
N13 C83 H83 119.6 . . ?
C84 C83 H83 119.6 . . ?
C83 C84 C85 119.0(4) . . ?
C83 C84 H84 120.5 . . ?
C85 C84 H84 120.5 . . ?
C84 C85 C81 119.3(3) . . ?
C84 C85 C86 119.4(3) . . ?
C81 C85 C86 121.3(3) . . ?
O6 C86 N8 127.9(3) . . ?
O6 C86 C85 117.9(3) . . ?
N8 C86 C85 114.1(3) . . ?
C88 C87 H87A 109.5 . . ?
C88 C87 H87B 109.5 . . ?
H87A C87 H87B 109.5 . . ?
C88 C87 H87C 109.5 . . ?
H87A C87 H87C 109.5 . . ?
H87B C87 H87C 109.5 . . ?
N9 C88 C89 115.1(3) . . ?
N9 C88 C87 124.8(3) . . ?
C89 C88 C87 120.1(3) . . ?
N10 C89 C90 121.4(3) . . ?
N10 C89 C88 116.5(3) . . ?
C90 C89 C88 122.0(3) . . ?
C91 C90 C89 119.2(3) . . ?
C91 C90 H90 120.4 . . ?
C89 C90 H90 120.4 . . ?
C90 C91 C92 119.4(3) . . ?
C90 C91 H91 120.3 . . ?
C92 C91 H91 120.3 . . ?
C91 C92 C93 119.3(3) . . ?
C91 C92 H92 120.3 . . ?
C93 C92 H92 120.3 . . ?
N10 C93 C92 121.8(3) . . ?
N10 C93 C94 115.8(3) . . ?
C92 C93 C94 122.3(3) . . ?
N11 C94 C93 115.3(3) . . ?
N11 C94 C95 125.0(3) . . ?
C93 C94 C95 119.5(3) . . ?
C94 C95 H95A 109.5 . . ?
C94 C95 H95B 109.5 . . ?
H95A C95 H95B 109.5 . . ?
C94 C95 H95C 109.5 . . ?
H95A C95 H95C 109.5 . . ?
H95B C95 H95C 109.5 . . ?
O7 C96 N12 127.1(3) . . ?
O7 C96 C97 118.4(3) . . ?
N12 C96 C97 114.4(3) . . ?
C98 C97 C101 118.2(3) . . ?
C98 C97 C96 119.8(3) . . ?
C101 C97 C96 122.0(3) . . ?
C97 C98 C99 118.6(4) . . ?
C97 C98 H98 120.7 . . ?
C99 C98 H98 120.7 . . ?
N14 C99 C98 123.0(4) . . ?
N14 C99 H99 118.5 . . ?
C98 C99 H99 118.5 . . ?
N14 C100 C101 122.7(4) . . ?
N14 C100 H100 118.6 . . ?
C101 C100 H100 118.6 . . ?
C100 C101 C97 119.4(4) . . ?
C100 C101 H101 120.3 . . ?
C97 C101 H101 120.3 . . ?
C103 C102 C107 119.6(3) . . ?
C103 C102 P4 121.1(3) . . ?
C107 C102 P4 118.9(3) . . ?
C104 C103 C102 120.0(4) . . ?
C104 C103 H103 120.0 . . ?
C102 C103 H103 120.0 . . ?
C103 C104 C105 120.0(4) . . ?
C103 C104 H104 120.0 . . ?
C105 C104 H104 120.0 . . ?
C106 C105 C104 120.0(4) . . ?
C106 C105 H105 120.0 . . ?
C104 C105 H105 120.0 . . ?
C107 C106 C105 120.4(4) . . ?
C107 C106 H106 119.8 . . ?
C105 C106 H106 119.8 . . ?
C106 C107 C102 120.0(4) . . ?
C106 C107 H107 120.0 . . ?
C102 C107 H107 120.0 . . ?
C109 C108 C113 119.8(3) . . ?
C109 C108 P4 122.4(3) . . ?
C113 C108 P4 117.7(3) . . ?
C110 C109 C108 119.3(4) . . ?
C110 C109 H109 120.3 . . ?
C108 C109 H109 120.3 . . ?
C111 C110 C109 120.9(4) . . ?
C111 C110 H110 119.5 . . ?
C109 C110 H110 119.5 . . ?
C112 C111 C110 119.8(4) . . ?
C112 C111 H111 120.1 . . ?
C110 C111 H111 120.1 . . ?
C111 C112 C113 120.2(4) . . ?
C111 C112 H112 119.9 . . ?
C113 C112 H112 119.9 . . ?
C112 C113 C108 119.9(4) . . ?
C112 C113 H113 120.0 . . ?
C108 C113 H113 120.0 . . ?
C115 C114 C119 120.2(3) . . ?
C115 C114 P4 122.8(3) . . ?
C119 C114 P4 116.9(3) . . ?
C116 C115 C114 119.2(4) . . ?
C116 C115 H115 120.4 . . ?
C114 C115 H115 120.4 . . ?
C115 C116 C117 120.9(4) . . ?
C115 C116 H116 119.6 . . ?
C117 C116 H116 119.6 . . ?
C116 C117 C118 120.2(4) . . ?
C116 C117 H117 119.9 . . ?
C118 C117 H117 119.9 . . ?
C117 C118 C119 119.6(4) . . ?
C117 C118 H118 120.2 . . ?
C119 C118 H118 120.2 . . ?
C118 C119 C114 119.9(3) . . ?
C118 C119 H119 120.0 . . ?
C114 C119 H119 120.0 . . ?
C125 C120 C121 119.1(3) . . ?
C125 C120 P5 120.7(3) . . ?
C121 C120 P5 120.1(3) . . ?
C122 C121 C120 120.3(3) . . ?
C122 C121 H121 119.8 . . ?
C120 C121 H121 119.8 . . ?
C121 C122 C123 120.0(3) . . ?
C121 C122 H122 120.0 . . ?
C123 C122 H122 120.0 . . ?
C124 C123 C122 120.1(3) . . ?
C124 C123 H123 120.0 . . ?
C122 C123 H123 120.0 . . ?
C123 C124 C125 120.4(4) . . ?
C123 C124 H124 119.8 . . ?
C125 C124 H124 119.8 . . ?
C120 C125 C124 120.1(4) . . ?
C120 C125 H125 119.9 . . ?
C124 C125 H125 119.9 . . ?
C127 C126 C131 119.5(3) . . ?
C127 C126 P5 118.2(3) . . ?
C131 C126 P5 122.3(3) . . ?
C128 C127 C126 120.2(4) . . ?
C128 C127 H127 119.9 . . ?
C126 C127 H127 119.9 . . ?
C129 C128 C127 119.9(4) . . ?
C129 C128 H128 120.1 . . ?
C127 C128 H128 120.1 . . ?
C128 C129 C130 120.3(4) . . ?
C128 C129 H129 119.8 . . ?
C130 C129 H129 119.8 . . ?
C129 C130 C131 120.1(4) . . ?
C129 C130 H130 119.9 . . ?
C131 C130 H130 119.9 . . ?
C130 C131 C126 120.1(3) . . ?
C130 C131 H131 120.0 . . ?
C126 C131 H131 120.0 . . ?
C137 C132 C133 120.3(3) . . ?
C137 C132 P5 118.1(2) . . ?
C133 C132 P5 121.6(3) . . ?
C134 C133 C132 119.2(3) . . ?
C134 C133 H133 120.4 . . ?
C132 C133 H133 120.4 . . ?
C133 C134 C135 120.1(3) . . ?
C133 C134 H134 120.0 . . ?
C135 C134 H134 120.0 . . ?
C136 C135 C134 120.9(3) . . ?
C136 C135 H135 119.5 . . ?
C134 C135 H135 119.5 . . ?
C135 C136 C137 119.7(4) . . ?
C135 C136 H136 120.2 . . ?
C137 C136 H136 120.2 . . ?
C136 C137 C132 119.8(3) . . ?
C136 C137 H137 120.1 . . ?
C132 C137 H137 120.1 . . ?
C139 C138 C143 119.1(3) . . ?
C139 C138 P6 117.5(3) . . ?
C143 C138 P6 123.4(3) . . ?
C138 C139 C140 120.7(3) . . ?
C138 C139 H139 119.7 . . ?
C140 C139 H139 119.7 . . ?
C141 C140 C139 120.0(4) . . ?
C141 C140 H140 120.0 . . ?
C139 C140 H140 120.0 . . ?
C140 C141 C142 119.5(4) . . ?
C140 C141 H141 120.2 . . ?
C142 C141 H141 120.2 . . ?
C141 C142 C143 120.6(4) . . ?
C141 C142 H142 119.7 . . ?
C143 C142 H142 119.7 . . ?
C142 C143 C138 120.0(4) . . ?
C142 C143 H143 120.0 . . ?
C138 C143 H143 120.0 . . ?
C145 C144 C149 118.6(3) . . ?
C145 C144 P6 119.7(3) . . ?
C149 C144 P6 121.6(3) . . ?
C146 C145 C144 120.5(4) . . ?
C146 C145 H145 119.7 . . ?
C144 C145 H145 119.7 . . ?
C145 C146 C147 120.6(4) . . ?
C145 C146 H146 119.7 . . ?
C147 C146 H146 119.7 . . ?
C148 C147 C146 119.6(4) . . ?
C148 C147 H147 120.2 . . ?
C146 C147 H147 120.2 . . ?
C147 C148 C149 120.2(4) . . ?
C147 C148 H148 119.9 . . ?
C149 C148 H148 119.9 . . ?
C144 C149 C148 120.5(4) . . ?
C144 C149 H149 119.8 . . ?
C148 C149 H149 119.8 . . ?
C155 C150 C151 119.8(4) . . ?
C155 C150 P6 118.2(3) . . ?
C151 C150 P6 121.8(3) . . ?
C152 C151 C150 120.0(4) . . ?
C152 C151 H151 120.0 . . ?
C150 C151 H151 120.0 . . ?
C153 C152 C151 120.1(4) . . ?
C153 C152 H152 120.0 . . ?
C151 C152 H152 120.0 . . ?
C152 C153 C154 120.4(4) . . ?
C152 C153 H153 119.8 . . ?
C154 C153 H153 119.8 . . ?
C153 C154 C155 120.0(4) . . ?
C153 C154 H154 120.0 . . ?
C155 C154 H154 120.0 . . ?
C150 C155 C154 119.7(4) . . ?
C150 C155 H155 120.1 . . ?
C154 C155 H155 120.1 . . ?
O11 Cl1 O12 110.7(3) . . ?
O11 Cl1 O13 110.4(2) . . ?
O12 Cl1 O13 110.8(2) . . ?
O11 Cl1 O14 108.0(2) . . ?
O12 Cl1 O14 108.0(3) . . ?
O13 Cl1 O14 109.0(2) . . ?
O16 Cl2 O17 108.4(3) . . ?
O16 Cl2 O18 111.1(3) . . ?
O17 Cl2 O18 108.5(2) . . ?
O16 Cl2 O15 109.9(2) . . ?
O17 Cl2 O15 109.1(3) . . ?
O18 Cl2 O15 109.8(2) . . ?
O21 Cl3 O20 109.8(3) . . ?
O21 Cl3 O22 111.2(3) . . ?
O20 Cl3 O22 107.3(2) . . ?
O21 Cl3 O19 109.7(3) . . ?
O20 Cl3 O19 107.6(2) . . ?
O22 Cl3 O19 111.2(3) . . ?
O26 Cl4 O24 118.5(3) . . ?
O26 Cl4 O25 107.3(3) . . ?
O24 Cl4 O25 105.9(3) . . ?
O26 Cl4 O23 105.7(3) . . ?
O24 Cl4 O23 108.2(2) . . ?
O25 Cl4 O23 111.3(3) . . ?
C158 O26A H26A 109.5 . . ?
O26A C158 C159 105.0(19) . . ?
O26A C158 H15I 110.7 . . ?
C159 C158 H15I 110.7 . . ?
O26A C158 H15J 110.7 . . ?
C159 C158 H15J 110.7 . . ?
H15I C158 H15J 108.8 . . ?
C158 C159 H15K 109.5 . . ?
C158 C159 H15L 109.5 . . ?
H15K C159 H15L 109.5 . . ?
C158 C159 H15M 109.5 . . ?
H15K C159 H15M 109.5 . . ?
H15L C159 H15M 109.5 . . ?
C78 O27 H27A 109.5 . . ?
O27 C78 C79 109.5(5) . . ?
O27 C78 H78A 109.8 . . ?
C79 C78 H78A 109.8 . . ?
O27 C78 H78B 109.8 . . ?
C79 C78 H78B 109.8 . . ?
H78A C78 H78B 108.2 . . ?
C78 C79 H79A 109.5 . . ?
C78 C79 H79B 109.5 . . ?
H79A C79 H79B 109.5 . . ?
C78 C79 H79C 109.5 . . ?
H79A C79 H79C 109.5 . . ?
H79B C79 H79C 109.5 . . ?
C156 O28 H28 109.5 . . ?
O28 C156 C157 113.4(8) . . ?
O28 C156 H15D 108.9 . . ?
C157 C156 H15D 108.9 . . ?
O28 C156 H15E 108.9 . . ?
C157 C156 H15E 108.9 . . ?
H15D C156 H15E 107.7 . . ?
C156 C157 H15F 109.5 . . ?
C156 C157 H15G 109.5 . . ?
H15F C157 H15G 109.5 . . ?
C156 C157 H15H 109.5 . . ?
H15F C157 H15H 109.5 . . ?
H15G C157 H15H 109.5 . . ?
O30A Cl5A O31A 104.1(15) . . ?
O30A Cl5A O32A 109.5(15) . . ?
O31A Cl5A O32A 116.4(15) . . ?
O30A Cl5A O29A 113.8(14) . . ?
O31A Cl5A O29A 112.5(14) . . ?
O32A Cl5A O29A 100.9(16) . . ?

loop_
_geom_bond_atom_site_label_1
_geom_bond_atom_site_label_2
_geom_bond_distance
_geom_bond_site_symmetry_2
_geom_bond_publ_flag
Dy1 O3 2.277(2) . ?
Dy1 O2 2.303(2) . ?
Dy1 O4 2.317(2) . ?
Dy1 O5 2.337(2) . ?
Dy1 O1 2.390(2) . ?
Dy1 N4 2.469(3) . ?
Dy1 N2 2.515(3) . ?
Dy1 N3 2.533(3) . ?
P1 O3 1.501(2) . ?
P1 C22 1.788(4) . ?
P1 C34 1.794(4) . ?
P1 C28 1.797(4) . ?
P2 O4 1.501(2) . ?
P2 C40 1.791(3) . ?
P2 C52 1.793(3) . ?
P2 C46 1.805(4) . ?
P3 O5 1.497(2) . ?
P3 C70 1.789(4) . ?
P3 C64 1.792(4) . ?
P3 C58 1.799(3) . ?
N1 C6 1.323(4) . ?
N1 N2 1.393(4) . ?
N2 C8 1.289(4) . ?
N3 C13 1.338(4) . ?
N3 C9 1.352(4) . ?
N4 C14 1.292(4) . ?
N4 N5 1.388(4) . ?
N5 C16 1.321(4) . ?
N6 C2 1.331(5) . ?
N6 C3 1.333(6) . ?
N6 H6N 0.8800 . ?
N7 C19 1.326(5) . ?
N7 C20 1.334(5) . ?
O1 C6 1.265(4) . ?
O2 C16 1.276(4) . ?
C1 C2 1.369(6) . ?
C1 C5 1.391(5) . ?
C1 H1 0.9500 . ?
C2 H2 0.9500 . ?
C3 C4 1.380(6) . ?
C3 H3 0.9500 . ?
C4 C5 1.386(5) . ?
C4 H4 0.9500 . ?
C5 C6 1.497(5) . ?
C7 C8 1.499(4) . ?
C7 H7A 0.9800 . ?
C7 H7B 0.9800 . ?
C7 H7C 0.9800 . ?
C8 C9 1.478(5) . ?
C9 C10 1.390(5) . ?
C10 C11 1.378(5) . ?
C10 H10 0.9500 . ?
C11 C12 1.381(5) . ?
C11 H11 0.9500 . ?
C12 C13 1.391(4) . ?
C12 H12 0.9500 . ?
C13 C14 1.482(4) . ?
C14 C15 1.483(5) . ?
C15 H15A 0.9800 . ?
C15 H15B 0.9800 . ?
C15 H15C 0.9800 . ?
C16 C17 1.499(4) . ?
C17 C18 1.387(5) . ?
C17 C21 1.391(5) . ?
C18 C19 1.381(5) . ?
C18 H18 0.9500 . ?
C19 H19 0.9500 . ?
C20 C21 1.381(5) . ?
C20 H20 0.9500 . ?
C21 H21 0.9500 . ?
C22 C23 1.391(6) . ?
C22 C27 1.394(6) . ?
C23 C24 1.385(6) . ?
C23 H23 0.9500 . ?
C24 C25 1.381(8) . ?
C24 H24 0.9500 . ?
C25 C26 1.384(8) . ?
C25 H25 0.9500 . ?
C26 C27 1.391(6) . ?
C26 H26 0.9500 . ?
C27 H27 0.9500 . ?
C28 C29 1.387(5) . ?
C28 C33 1.400(5) . ?
C29 C30 1.381(5) . ?
C29 H29 0.9500 . ?
C30 C31 1.383(6) . ?
C30 H30 0.9500 . ?
C31 C32 1.382(6) . ?
C31 H31 0.9500 . ?
C32 C33 1.388(5) . ?
C32 H32 0.9500 . ?
C33 H33 0.9500 . ?
C34 C39 1.392(5) . ?
C34 C35 1.393(5) . ?
C35 C36 1.387(5) . ?
C35 H35 0.9500 . ?
C36 C37 1.376(6) . ?
C36 H36 0.9500 . ?
C37 C38 1.379(6) . ?
C37 H37 0.9500 . ?
C38 C39 1.386(5) . ?
C38 H38 0.9500 . ?
C39 H39 0.9500 . ?
C40 C45 1.384(5) . ?
C40 C41 1.399(5) . ?
C41 C42 1.381(5) . ?
C41 H41 0.9500 . ?
C42 C43 1.383(6) . ?
C42 H42 0.9500 . ?
C43 C44 1.376(6) . ?
C43 H43 0.9500 . ?
C44 C45 1.388(5) . ?
C44 H44 0.9500 . ?
C45 H45 0.9500 . ?
C46 C51 1.385(5) . ?
C46 C47 1.397(5) . ?
C47 C48 1.385(5) . ?
C47 H47 0.9500 . ?
C48 C49 1.373(6) . ?
C48 H48 0.9500 . ?
C49 C50 1.380(6) . ?
C49 H49 0.9500 . ?
C50 C51 1.395(5) . ?
C50 H50 0.9500 . ?
C51 H51 0.9500 . ?
C52 C57 1.390(5) . ?
C52 C53 1.402(5) . ?
C53 C54 1.378(5) . ?
C53 H53 0.9500 . ?
C54 C55 1.395(6) . ?
C54 H54 0.9500 . ?
C55 C56 1.381(5) . ?
C55 H55 0.9500 . ?
C56 C57 1.389(5) . ?
C56 H56 0.9500 . ?
C57 H57 0.9500 . ?
C58 C59 1.387(5) . ?
C58 C63 1.389(5) . ?
C59 C60 1.390(6) . ?
C59 H59 0.9500 . ?
C60 C61 1.370(7) . ?
C60 H60 0.9500 . ?
C61 C62 1.383(7) . ?
C61 H61 0.9500 . ?
C62 C63 1.386(5) . ?
C62 H62 0.9500 . ?
C63 H63 0.9500 . ?
C64 C69 1.383(5) . ?
C64 C65 1.395(5) . ?
C65 C66 1.389(5) . ?
C65 H65 0.9500 . ?
C66 C67 1.364(6) . ?
C66 H66 0.9500 . ?
C67 C68 1.386(7) . ?
C67 H67 0.9500 . ?
C68 C69 1.383(6) . ?
C68 H68 0.9500 . ?
C69 H69 0.9500 . ?
C70 C71 1.392(5) . ?
C70 C75 1.395(5) . ?
C71 C72 1.377(6) . ?
C71 H71 0.9500 . ?
C72 C73 1.383(5) . ?
C72 H72 0.9500 . ?
C73 C74 1.378(6) . ?
C73 H73 0.9500 . ?
C74 C75 1.391(6) . ?
C74 H74 0.9500 . ?
C75 H75 0.9500 . ?
Dy2 O8 2.270(2) . ?
Dy2 O10 2.319(2) . ?
Dy2 O9 2.320(2) . ?
Dy2 O6 2.334(2) . ?
Dy2 O7 2.383(2) . ?
Dy2 N9 2.490(3) . ?
Dy2 N11 2.515(3) . ?
Dy2 N10 2.553(3) . ?
P4 O8 1.499(2) . ?
P4 C102 1.788(3) . ?
P4 C108 1.793(3) . ?
P4 C114 1.793(4) . ?
P5 O9 1.500(2) . ?
P5 C120 1.787(3) . ?
P5 C132 1.793(3) . ?
P5 C126 1.805(3) . ?
P6 O10 1.496(2) . ?
P6 C138 1.791(4) . ?
P6 C144 1.796(3) . ?
P6 C150 1.796(4) . ?
N8 C86 1.320(4) . ?
N8 N9 1.396(4) . ?
N9 C88 1.285(4) . ?
N10 C89 1.343(4) . ?
N10 C93 1.355(4) . ?
N11 C94 1.288(4) . ?
N11 N12 1.393(4) . ?
N12 C96 1.317(4) . ?
N13 C83 1.329(5) . ?
N13 C82 1.332(6) . ?
N13 H13N 0.8800 . ?
N14 C100 1.327(6) . ?
N14 C99 1.332(6) . ?
O6 C86 1.277(4) . ?
O7 C96 1.266(4) . ?
C81 C82 1.377(5) . ?
C81 C85 1.399(5) . ?
C81 H81 0.9500 . ?
C82 H82 0.9500 . ?
C83 C84 1.380(5) . ?
C83 H83 0.9500 . ?
C84 C85 1.385(5) . ?
C84 H84 0.9500 . ?
C85 C86 1.498(4) . ?
C87 C88 1.491(5) . ?
C87 H87A 0.9800 . ?
C87 H87B 0.9800 . ?
C87 H87C 0.9800 . ?
C88 C89 1.474(4) . ?
C89 C90 1.404(4) . ?
C90 C91 1.371(5) . ?
C90 H90 0.9500 . ?
C91 C92 1.377(5) . ?
C91 H91 0.9500 . ?
C92 C93 1.385(5) . ?
C92 H92 0.9500 . ?
C93 C94 1.472(5) . ?
C94 C95 1.494(4) . ?
C95 H95A 0.9800 . ?
C95 H95B 0.9800 . ?
C95 H95C 0.9800 . ?
C96 C97 1.497(5) . ?
C97 C98 1.372(5) . ?
C97 C101 1.390(5) . ?
C98 C99 1.393(6) . ?
C98 H98 0.9500 . ?
C99 H99 0.9500 . ?
C100 C101 1.376(5) . ?
C100 H100 0.9500 . ?
C101 H101 0.9500 . ?
C102 C103 1.393(5) . ?
C102 C107 1.399(5) . ?
C103 C104 1.387(5) . ?
C103 H103 0.9500 . ?
C104 C105 1.393(6) . ?
C104 H104 0.9500 . ?
C105 C106 1.381(6) . ?
C105 H105 0.9500 . ?
C106 C107 1.380(5) . ?
C106 H106 0.9500 . ?
C107 H107 0.9500 . ?
C108 C109 1.391(5) . ?
C108 C113 1.393(5) . ?
C109 C110 1.383(6) . ?
C109 H109 0.9500 . ?
C110 C111 1.378(7) . ?
C110 H110 0.9500 . ?
C111 C112 1.378(6) . ?
C111 H111 0.9500 . ?
C112 C113 1.386(5) . ?
C112 H112 0.9500 . ?
C113 H113 0.9500 . ?
C114 C115 1.392(5) . ?
C114 C119 1.393(5) . ?
C115 C116 1.381(6) . ?
C115 H115 0.9500 . ?
C116 C117 1.382(6) . ?
C116 H116 0.9500 . ?
C117 C118 1.383(6) . ?
C117 H117 0.9500 . ?
C118 C119 1.391(5) . ?
C118 H118 0.9500 . ?
C119 H119 0.9500 . ?
C120 C125 1.387(5) . ?
C120 C121 1.397(5) . ?
C121 C122 1.380(5) . ?
C121 H121 0.9500 . ?
C122 C123 1.387(6) . ?
C122 H122 0.9500 . ?
C123 C124 1.370(5) . ?
C123 H123 0.9500 . ?
C124 C125 1.389(5) . ?
C124 H124 0.9500 . ?
C125 H125 0.9500 . ?
C126 C127 1.391(5) . ?
C126 C131 1.392(5) . ?
C127 C128 1.389(5) . ?
C127 H127 0.9500 . ?
C128 C129 1.379(6) . ?
C128 H128 0.9500 . ?
C129 C130 1.382(6) . ?
C129 H129 0.9500 . ?
C130 C131 1.384(5) . ?
C130 H130 0.9500 . ?
C131 H131 0.9500 . ?
C132 C137 1.393(5) . ?
C132 C133 1.404(4) . ?
C133 C134 1.383(5) . ?
C133 H133 0.9500 . ?
C134 C135 1.386(6) . ?
C134 H134 0.9500 . ?
C135 C136 1.383(5) . ?
C135 H135 0.9500 . ?
C136 C137 1.387(5) . ?
C136 H136 0.9500 . ?
C137 H137 0.9500 . ?
C138 C139 1.384(5) . ?
C138 C143 1.387(5) . ?
C139 C140 1.384(5) . ?
C139 H139 0.9500 . ?
C140 C141 1.379(5) . ?
C140 H140 0.9500 . ?
C141 C142 1.381(6) . ?
C141 H141 0.9500 . ?
C142 C143 1.383(6) . ?
C142 H142 0.9500 . ?
C143 H143 0.9500 . ?
C144 C145 1.389(5) . ?
C144 C149 1.390(5) . ?
C145 C146 1.379(5) . ?
C145 H145 0.9500 . ?
C146 C147 1.380(6) . ?
C146 H146 0.9500 . ?
C147 C148 1.376(6) . ?
C147 H147 0.9500 . ?
C148 C149 1.390(6) . ?
C148 H148 0.9500 . ?
C149 H149 0.9500 . ?
C150 C155 1.382(5) . ?
C150 C151 1.391(5) . ?
C151 C152 1.388(6) . ?
C151 H151 0.9500 . ?
C152 C153 1.368(7) . ?
C152 H152 0.9500 . ?
C153 C154 1.383(7) . ?
C153 H153 0.9500 . ?
C154 C155 1.392(6) . ?
C154 H154 0.9500 . ?
C155 H155 0.9500 . ?
Cl1 O11 1.421(3) . ?
Cl1 O12 1.423(4) . ?
Cl1 O13 1.427(3) . ?
Cl1 O14 1.442(4) . ?
Cl2 O16 1.425(4) . ?
Cl2 O17 1.425(4) . ?
Cl2 O18 1.432(4) . ?
Cl2 O15 1.435(3) . ?
Cl3 O21 1.400(4) . ?
Cl3 O20 1.405(4) . ?
Cl3 O22 1.442(4) . ?
Cl3 O19 1.447(4) . ?
Cl4 O26 1.366(5) . ?
Cl4 O24 1.385(4) . ?
Cl4 O25 1.444(5) . ?
Cl4 O23 1.457(4) . ?
O26A C158 1.332(18) . ?
O26A H26A 0.8400 . ?
C158 C159 1.495(19) . ?
C158 H15I 0.9900 . ?
C158 H15J 0.9900 . ?
C159 H15K 0.9800 . ?
C159 H15L 0.9800 . ?
C159 H15M 0.9800 . ?
O27 C78 1.399(6) . ?
O27 H27A 0.8400 . ?
C78 C79 1.472(7) . ?
C78 H78A 0.9900 . ?
C78 H78B 0.9900 . ?
C79 H79A 0.9800 . ?
C79 H79B 0.9800 . ?
C79 H79C 0.9800 . ?
O28 C156 1.458(10) . ?
O28 H28 0.8400 . ?
C156 C157 1.504(12) . ?
C156 H15D 0.9900 . ?
C156 H15E 0.9900 . ?
C157 H15F 0.9800 . ?
C157 H15G 0.9800 . ?
C157 H15H 0.9800 . ?
O34 O34A 1.00(2) . ?
Cl5A O30A 1.394(16) . ?
Cl5A O31A 1.413(15) . ?
Cl5A O32A 1.439(16) . ?
Cl5A O29A 1.472(16) . ?

loop_
_geom_hbond_atom_site_label_D
_geom_hbond_atom_site_label_H
_geom_hbond_atom_site_label_A
_geom_hbond_distance_DH
_geom_hbond_distance_HA
_geom_hbond_distance_DA
_geom_hbond_angle_DHA
_geom_hbond_site_symmetry_A
_geom_hbond_publ_flag
N6 H6N O36 0.88 1.84 2.698(5) 164.4 2_666 yes
C21 H21 O21 0.95 2.45 3.325(6) 152.5 . yes
C20 H20 O15 0.95 2.59 3.233(5) 125.1 . yes
C15 H15A O19 0.98 2.65 3.280(5) 122.0 . yes
C11 H11 O13 0.95 2.48 3.187(5) 131.6 1_545 yes
C2 H2 O33^a 0.95 2.43 3.308(6) 152.9 2_666 yes
C2 H2 O26A^b 0.95 2.60 3.433(16) 146.0 2_666 yes
C24 H24 O11 0.95 2.48 3.277(6) 141.1 . yes
C30 H30 O19 0.95 2.48 3.232(6) 136.4 . yes
C31 H31 O26A^b 0.95 2.54 3.444(17) 159.3 1_545 yes
C32 H32 O24^a 0.95 2.65 3.380(6) 133.7 1_545 yes
C38 H38 O13 0.95 2.54 3.383(6) 148.2 2_666 yes
C39 H39 O1 0.95 2.29 3.235(4) 174.6 . yes
C43 H43 O12 0.95 2.52 3.251(5) 133.9 1_545 yes
C47 H47 N5 0.95 2.53 3.461(5) 165.3 . yes
C57 H57 O5 0.95 2.63 3.566(4) 170.0 . yes
C63 H63 O2 0.95 2.42 3.301(5) 154.8 . yes
C68 H68 O24^a 0.95 2.55 3.434(6) 155.2 2_666 yes
C68 H68 O23^a 0.95 2.65 3.338(6) 129.3 2_666 yes
N13 H13N N7 0.88 1.89 2.763(4) 174.9 . yes
C91 H91 O16 0.95 2.59 3.324(5) 134.1 1_565 yes
C104 H104 O20 0.95 2.56 3.355(5) 142.0 1_665 yes
C105 H105 O22 0.95 2.60 3.483(6) 154.2 1_665 yes
C107 H107 O26^a 0.95 2.61 3.318(6) 131.4 1_655 yes
C112 H112 O17 0.95 2.56 3.505(6) 175.3 . yes
C112 H112 O18 0.95 2.64 3.346(5) 131.7 . yes
C118 H118 O16 0.95 2.63 3.462(6) 146.4 2_765 yes
C119 H119 O7 0.95 2.33 3.268(4) 170.2 . yes
C122 H122 O16 0.95 2.63 3.249(5) 123.3 1_565 yes
C123 H123 O15 0.95 2.61 3.329(5) 132.5 1_565 yes
C127 H127 N8 0.95 2.53 3.450(5) 162.2 . yes
C129 H129 O33^a 0.95 2.36 3.112(6) 135.5 . yes
C137 H137 O10 0.95 2.59 3.532(4) 170.0 . yes
C145 H145 O6 0.95 2.64 3.439(5) 142.5 . yes
C146 H146 O17 0.95 2.58 3.210(6) 123.9 . yes
C154 H154 O20 0.95 2.35 3.259(6) 160.3 2_665 yes
O26A^b H26A^b O31A^b 0.84 2.51 3.07(2) 125.2 . yes
C158^b H15J^b O31A^b 0.99 2.16 2.89(3) 129.3 . yes
O27 H27A O21 0.84 1.94 2.752(6) 162.0 . yes
